data_7128396
loop_
_publ_author_name
'He, Mian'
'Guo, Fu-Sheng'
'Tang, Jinkui'
'Mansikkam\"aki, Akseli'
'Layfield, Richard A.'

_publ_section_title
;
 Synthesis and single-molecule magnet properties of a trimetallic
 dysprosium metallocene cation.
;
_journal_issue 52
_journal_name_full 'Chemical communications (Cambridge, England)'
_journal_page_first 6396
_journal_page_last 6399
_journal_paper_doi 10.1039/d1cc02139g
_journal_volume 57
_journal_year 2021
_chemical_formula_moiety 'C72 H118 B2 Dy3, B C24 F20, C6 H14'
_chemical_formula_sum 'C102 H132 B3 Dy3 F20'
_chemical_formula_weight 2258.00
_chemical_properties_physical Air-sensitive,Moisture-sensitive,Heat-sensitive,Oxygen-sensitive
_space_group_crystal_system triclinic
_space_group_IT_number 2
_space_group_name_Hall '-P 1'
_space_group_name_H-M_alt 'P -1'
_atom_sites_solution_hydrogens mixed
_atom_sites_solution_primary dual
_audit_creation_date 2020-12-11
_audit_creation_method
;
Olex2 1.3
(compiled 2020.11.12 svn.r5f609507 for OlexSys, GUI svn.r6226)
;
_audit_update_record
;
2021-04-13 deposited with the CCDC.	2021-05-28 downloaded from the CCDC.
;
_cell_angle_alpha 80.945(3)
_cell_angle_beta 88.122(3)
_cell_angle_gamma 88.861(3)
_cell_formula_units_Z 2
_cell_length_a 14.2955(5)
_cell_length_b 17.6222(7)
_cell_length_c 19.9866(6)
_cell_measurement_reflns_used 12860
_cell_measurement_temperature 100.00(11)
_cell_measurement_theta_max 70.9080
_cell_measurement_theta_min 3.9680
_cell_volume 4969.0(3)
_computing_cell_refinement 'CrysAlisPro 1.171.39.46 (Rigaku OD, 2018)'
_computing_data_collection 'CrysAlisPro 1.171.39.46 (Rigaku OD, 2018)'
_computing_data_reduction 'CrysAlisPro 1.171.39.46 (Rigaku OD, 2018)'
_computing_molecular_graphics 'Olex2 1.3 (Dolomanov et al., 2009)'
_computing_publication_material 'Olex2 1.3 (Dolomanov et al., 2009)'
_computing_structure_refinement 'SHELXL 2018/3 (Sheldrick, 2015)'
_computing_structure_solution 'SHELXT 2018/2 (Sheldrick, 2018)'
_diffrn_ambient_environment N~2~
_diffrn_ambient_temperature 100.00(11)
_diffrn_detector 'CCD plate'
_diffrn_detector_area_resol_mean 16.1033
_diffrn_detector_type Eos
_diffrn_measured_fraction_theta_full 0.997
_diffrn_measured_fraction_theta_max 0.997
_diffrn_measurement_details
;
List of Runs (angles in degrees, time in seconds):

  # Type    Start    End  Width  t~exp~   \w     \q     \k     \f   Frames
#--------------------------------------------------------------------------
  1  \w   -101.00 -74.00   1.00   10.00    --  -36.75 -57.00-150.00   27
  2  \w     35.00 104.00   1.00   10.00    --   36.75 178.00  60.00   69
  3  \w     39.00  97.00   1.00   10.00    --   36.75  77.00 150.00   58
  4  \w     21.00  99.00   1.00   10.00    --   36.75  57.00 120.00   78
  5  \w     10.00 104.00   1.00   10.00    --   36.75  77.00-120.00   94
  6  \w     46.00  76.00   1.00   10.00    --   36.75 -99.00 120.00   30
  7  \w     36.00 109.00   1.00   10.00    --   36.75 178.00 120.00   73
  8  \w     41.00  74.00   1.00   10.00    --   36.75 -99.00 -30.00   33
  9  \w     90.00 129.00   1.00   50.00    --  107.00  45.00 -90.00   39
 10  \w     43.00 135.00   1.00   50.00    --  107.00 -91.00 -15.05   92
 11  \w     39.00  65.00   1.00   50.00    --  107.00 -91.00 -84.02   26
 12  \w     91.00 116.00   1.00   50.00    --  107.00 -91.00 -84.02   25
 13  \w     79.00 105.00   1.00   50.00    --  107.00 -90.00 -64.13   26
 14  \w     40.00  65.00   1.00   50.00    --  107.00 -84.00 123.87   25
 15  \w     37.00 128.00   1.00   50.00    --  107.00 -30.00 -90.00   91
 16  \w     37.00  87.00   1.00   50.00    --  107.00-111.00 -30.00   50
 17  \w     43.00 136.00   1.00   50.00    --  107.00 -91.00 150.20   93
 18  \w     43.00 122.00   1.00   50.00    --  107.00 -45.00 120.00   79
 19  \w     76.00 101.00   1.00   50.00    --  107.00 -91.00  51.93   25
 20  \w     40.00 116.00   1.00   50.00    --  107.00 -45.00   0.00   76
 21  \w     51.00  77.00   1.00   50.00    --  107.00 178.00 -30.00   26
 22  \w    109.00 134.00   1.00   50.00    --  107.00 178.00 -30.00   25
 23  \w    149.00 175.00   1.00   50.00    --  107.00  45.00 -90.00   26
 24  \w     85.00 122.00   1.00   50.00    --  107.00 -91.00-154.50   37
 25  \w     82.00 107.00   1.00   50.00    --  107.00 -91.00  87.12   25
 26  \w     69.00 177.00   1.00   50.00    --  107.00  15.00-150.00  108
 27  \w     84.00 111.00   1.00   50.00    --  107.00 -61.00 -60.00   27
 28  \w     93.00 174.00   1.00   50.00    --  107.00  45.00  90.00   81
;
_diffrn_measurement_device 'four-circle diffractometer'
_diffrn_measurement_device_type 'Xcalibur, Eos, Gemini ultra'
_diffrn_measurement_method '\w scans'
_diffrn_orient_matrix_type 'CrysAlisPro convention (1999,Acta A55,543-557)'
_diffrn_orient_matrix_UB_11 -0.0071610000
_diffrn_orient_matrix_UB_12 0.0870133000
_diffrn_orient_matrix_UB_13 0.0017514000
_diffrn_orient_matrix_UB_21 -0.1063899000
_diffrn_orient_matrix_UB_22 -0.0020691000
_diffrn_orient_matrix_UB_23 -0.0094494000
_diffrn_orient_matrix_UB_31 -0.0160729000
_diffrn_orient_matrix_UB_32 -0.0162114000
_diffrn_orient_matrix_UB_33 0.0774940000
_diffrn_radiation_monochromator mirror
_diffrn_radiation_probe x-ray
_diffrn_radiation_type 'Cu K\a'
_diffrn_radiation_wavelength 1.54184
_diffrn_reflns_av_R_equivalents 0.0429
_diffrn_reflns_av_unetI/netI 0.0635
_diffrn_reflns_Laue_measured_fraction_full 0.997
_diffrn_reflns_Laue_measured_fraction_max 0.997
_diffrn_reflns_limit_h_max 17
_diffrn_reflns_limit_h_min -16
_diffrn_reflns_limit_k_max 21
_diffrn_reflns_limit_k_min -20
_diffrn_reflns_limit_l_max 23
_diffrn_reflns_limit_l_min -16
_diffrn_reflns_number 34352
_diffrn_reflns_point_group_measured_fraction_full 0.997
_diffrn_reflns_point_group_measured_fraction_max 0.997
_diffrn_reflns_theta_full 67.076
_diffrn_reflns_theta_max 67.076
_diffrn_reflns_theta_min 3.641
_diffrn_source 'fine-focus sealed X-ray tube'
_diffrn_source_type 'Enhance Ultra (Cu) X-ray Source'
_exptl_absorpt_coefficient_mu 12.576
_exptl_absorpt_correction_T_max 1.00000
_exptl_absorpt_correction_T_min 0.69295
_exptl_absorpt_correction_type multi-scan
_exptl_absorpt_process_details
;
CrysAlisPro 1.171.39.46 (Rigaku Oxford Diffraction, 2018)
Empirical absorption correction using spherical harmonics,
 implemented in SCALE3 ABSPACK scaling algorithm.
;
_exptl_crystal_colour 'light yellow'
_exptl_crystal_colour_modifier light
_exptl_crystal_colour_primary yellow
_exptl_crystal_density_diffrn 1.509
_exptl_crystal_description block
_exptl_crystal_F_000 2274
_exptl_crystal_size_max 0.15
_exptl_crystal_size_mid 0.08
_exptl_crystal_size_min 0.02
_refine_diff_density_max 2.916
_refine_diff_density_min -1.709
_refine_diff_density_rms 0.106
_refine_ls_extinction_method none
_refine_ls_goodness_of_fit_ref 1.015
_refine_ls_hydrogen_treatment mixed
_refine_ls_matrix_type full
_refine_ls_number_parameters 1221
_refine_ls_number_reflns 17677
_refine_ls_number_restraints 29
_refine_ls_restrained_S_all 1.018
_refine_ls_R_factor_all 0.0611
_refine_ls_R_factor_gt 0.0474
_refine_ls_shift/su_max 0.001
_refine_ls_shift/su_mean 0.000
_refine_ls_structure_factor_coef Fsqd
_refine_ls_weighting_details 'w=1/[\s^2^(Fo^2^)+(0.0598P)^2^+6.8249P] where P=(Fo^2^+2Fc^2^)/3'
_refine_ls_weighting_scheme calc
_refine_ls_wR_factor_gt 0.1141
_refine_ls_wR_factor_ref 0.1225
_reflns_Friedel_coverage 0.000
_reflns_number_gt 14469
_reflns_number_total 17677
_reflns_threshold_expression 'I > 2\s(I)'
_cod_data_source_file d1cc02139g2.cif
_cod_data_source_block exp_2012
_cod_depositor_comments 'Adding full bibliography for 7128395--7128396.cif.'
_cod_database_code 7128396
_shelx_shelxl_version_number 2018/3
_shelx_space_group_comment
;
The symmetry employed for this shelxl refinement is uniquely defined
by the following loop, which should always be used as a source of
symmetry information in preference to the above space-group names.
They are only intended as comments.
;
_shelx_estimated_absorpt_t_max 0.787
_shelx_estimated_absorpt_t_min 0.254
_reflns_odcompleteness_completeness 99.73
_reflns_odcompleteness_iscentric 1
_reflns_odcompleteness_theta 66.97
_olex2_refinement_description
;
1. Fixed Uiso
 At 1.2 times of:
  All C(H) groups, All C(H,H) groups
 At 1.5 times of:
  All C(H,H,H) groups
2. Restrained distances
 C101-C102
 1.55 with sigma of 0.02
 C101-C100
 1.55 with sigma of 0.02
3. Rigid body (RIGU) restrains
 C99, C100, C101, C98, C102, C97
 with sigma for 1-2 distances of 0.001 and sigma for 1-3 distances of 0.001
4.a Secondary CH2 refined with riding coordinates:
 C100(H10A,H10B), C98(H98A,H98B), C99(H99A,H99B), C101(H10F,H10G)
4.b Aromatic/amide H refined with riding coordinates:
 C41(H41), C3(H3), C45(H45), C9(H9), C43(H43), C7(H7), C5(H5), C39(H39)
4.c Idealised Me refined as rotating group:
 C21(H21A,H21B,H21C), C61(H61A,H61B,H61C), C68(H68A,H68B,H68C), C13(H13A,H13B,
 H13C), C50(H50A,H50B,H50C), C17(H17A,H17B,H17C), C16(H16A,H16B,H16C), C35(H35A,
 H35B,H35C), C14(H14A,H14B,H14C), C72(H72A,H72B,H72C), C62(H62A,H62B,H62C),
 C48(H48A,H48B,H48C), C36(H36A,H36B,H36C), C60(H60A,H60B,H60C), C32(H32A,H32B,
 H32C), C54(H54A,H54B,H54C), C20(H20A,H20B,H20C), C53(H53A,H53B,H53C), C70(H70A,
 H70B,H70C), C18(H18A,H18B,H18C), C69(H69A,H69B,H69C), C12(H12A,H12B,H12C),
 C49(H49A,H49B,H49C), C71(H71A,H71B,H71C), C33(H33A,H33B,H33C), C52(H52A,H52B,
 H52C), C22(H22A,H22B,H22C), C34(H34A,H34B,H34C), C24(H24A,H24B,H24C), C25(H25A,
 H25B,H25C), C26(H26A,H26B,H26C), C56(H56A,H56B,H56C), C97(H97A,H97B,H97C),
 C57(H57A,H57B,H57C), C58(H58A,H58B,H58C), C102(H10C,H10D,H10E)
;
_olex2_submission_special_instructions 'No special instructions were received'
_oxdiff_exptl_absorpt_empirical_details
;
Empirical correction (ABSPACK) includes:
- Absorption correction using spherical harmonics
- Frame scaling
;
_oxdiff_exptl_absorpt_empirical_full_max 1.479
_oxdiff_exptl_absorpt_empirical_full_min 0.804

loop_
_space_group_symop_operation_xyz
'x, y, z'
'-x, -y, -z'

loop_
_atom_site_label
_atom_site_type_symbol
_atom_site_fract_x
_atom_site_fract_y
_atom_site_fract_z
_atom_site_U_iso_or_equiv
_atom_site_adp_type
_atom_site_occupancy
_atom_site_site_symmetry_order
_atom_site_calc_flag
_atom_site_refinement_flags_posn
_atom_site_refinement_flags_adp
_atom_site_refinement_flags_occupancy
_atom_site_disorder_assembly
_atom_site_disorder_group
Dy2 Dy 0.15946(2) 0.71074(2) 0.24948(2) 0.02084(8) Uani 1 1 d . . . . .
Dy1 Dy -0.12967(2) 0.81874(2) 0.14834(2) 0.02575(8) Uani 1 1 d . . . . .
Dy3 Dy 0.19469(2) 0.80552(2) 0.46311(2) 0.02828(8) Uani 1 1 d . . . . .
F4 F 0.6970(2) 0.87034(16) 0.60969(15) 0.0276(6) Uani 1 1 d . . . . .
F8 F 0.7509(2) 0.91662(16) 0.73675(15) 0.0294(6) Uani 1 1 d . . . . .
F14 F 0.6517(2) 0.83078(17) 0.84878(15) 0.0308(6) Uani 1 1 d . . . . .
F18 F 0.7402(2) 0.68285(17) 0.87050(15) 0.0312(6) Uani 1 1 d . . . . .
F9 F 0.8209(2) 0.65060(17) 0.74771(16) 0.0336(7) Uani 1 1 d . . . . .
F5 F 0.7177(2) 0.84579(18) 0.48162(15) 0.0325(7) Uani 1 1 d . . . . .
F13 F 0.5073(2) 0.83250(18) 0.63834(16) 0.0338(7) Uani 1 1 d . . . . .
F3 F 0.6612(3) 0.60274(17) 0.67984(15) 0.0373(8) Uani 1 1 d . . . . .
F7 F 0.9287(2) 0.9420(2) 0.75587(17) 0.0381(7) Uani 1 1 d . . . . .
F19 F 0.4970(2) 0.67940(19) 0.71595(17) 0.0369(7) Uani 1 1 d . . . . .
F15 F 0.5261(3) 0.9331(2) 0.88037(18) 0.0421(8) Uani 1 1 d . . . . .
F10 F 1.0002(2) 0.6782(2) 0.76688(19) 0.0448(9) Uani 1 1 d . . . . .
F20 F 0.4167(2) 0.5656(2) 0.79985(19) 0.0423(8) Uani 1 1 d . . . . .
F2 F 0.6762(3) 0.58087(18) 0.55217(16) 0.0449(9) Uani 1 1 d . . . . .
F1 F 0.7065(3) 0.7014(2) 0.45097(16) 0.0436(8) Uani 1 1 d . . . . .
F17 F 0.6553(3) 0.5744(2) 0.95494(16) 0.0425(8) Uani 1 1 d . . . . .
F6 F 1.0567(2) 0.8247(2) 0.77057(18) 0.0446(9) Uani 1 1 d . . . . .
F12 F 0.3843(2) 0.9350(2) 0.6715(2) 0.0456(9) Uani 1 1 d . . . . .
F11 F 0.3901(3) 0.9874(2) 0.7919(2) 0.0512(10) Uani 1 1 d . . . . .
F16 F 0.4936(3) 0.5118(2) 0.92116(18) 0.0479(9) Uani 1 1 d . . . . .
C81 C 0.8086(4) 0.8545(3) 0.7443(2) 0.0259(10) Uani 1 1 d . . . . .
C6 C 0.0256(4) 0.6478(3) 0.1823(3) 0.0261(10) Uani 1 1 d . . . . .
C76 C 0.6738(3) 0.7385(3) 0.6520(3) 0.0239(10) Uani 1 1 d . . . . .
C82 C 0.7750(3) 0.7811(3) 0.7438(2) 0.0229(10) Uani 1 1 d . . . . .
C41 C 0.2747(3) 0.8223(3) 0.2635(3) 0.0238(10) Uani 1 1 d . . . . .
H41 H 0.243418 0.865372 0.277773 0.029 Uiso 1 1 calc R U . . .
C37 C 0.3129(3) 0.7588(3) 0.3080(3) 0.0255(10) Uani 1 1 d . . . . .
C3 C -0.1606(3) 0.7250(3) 0.0616(3) 0.0246(10) Uani 1 1 d . . . . .
H3 H -0.221008 0.728222 0.042814 0.030 Uiso 1 1 calc R U . . .
C80 C 0.9014(4) 0.8695(3) 0.7535(2) 0.0279(11) Uani 1 1 d . . . . .
C77 C 0.6905(3) 0.7968(3) 0.5980(3) 0.0234(10) Uani 1 1 d . . . . .
C45 C 0.3703(4) 0.7711(3) 0.4870(3) 0.0273(10) Uani 1 1 d . . . . .
H45 H 0.395743 0.792561 0.523078 0.033 Uiso 1 1 calc R U . . .
C75 C 0.6718(4) 0.6666(3) 0.6330(3) 0.0288(11) Uani 1 1 d . . . . .
C9 C 0.1326(4) 0.5645(3) 0.2382(3) 0.0259(10) Uani 1 1 d . . . . .
H9 H 0.186352 0.532299 0.247061 0.031 Uiso 1 1 calc R U . . .
C43 C 0.2946(4) 0.6914(3) 0.4305(3) 0.0294(11) Uani 1 1 d . . . . .
H43 H 0.260011 0.649220 0.420707 0.035 Uiso 1 1 calc R U . . .
C42 C 0.3229(4) 0.7550(3) 0.3822(3) 0.0276(11) Uani 1 1 d . . . . .
C7 C 0.0027(4) 0.6348(3) 0.2531(3) 0.0250(10) Uani 1 1 d . . . . .
H7 H -0.047187 0.659338 0.274317 0.030 Uiso 1 1 calc R U . . .
C46 C 0.3724(4) 0.8063(3) 0.4179(3) 0.0262(10) Uani 1 1 d . . . . .
C8 C 0.0657(4) 0.5796(3) 0.2872(3) 0.0254(10) Uani 1 1 d . . . . .
C83 C 0.8440(4) 0.7239(3) 0.7505(3) 0.0286(11) Uani 1 1 d . . . . .
C1 C -0.0372(4) 0.6897(3) 0.1310(3) 0.0267(10) Uani 1 1 d . . . . .
C27 C -0.2791(4) 0.9056(3) 0.1292(3) 0.0329(12) Uani 1 1 d . . . . .
C87 C 0.5232(4) 0.9085(3) 0.8203(3) 0.0318(12) Uani 1 1 d . . . . .
C10 C 0.1088(4) 0.6044(3) 0.1726(3) 0.0276(11) Uani 1 1 d . . . . .
C31 C -0.3042(4) 0.8430(3) 0.1816(3) 0.0298(11) Uani 1 1 d . . . . .
C40 C 0.2901(4) 0.8121(3) 0.1954(3) 0.0269(10) Uani 1 1 d . . . . .
C5 C -0.0100(4) 0.7500(3) 0.0796(3) 0.0273(11) Uani 1 1 d . . . . .
H5 H 0.049830 0.773185 0.075402 0.033 Uiso 1 1 calc R U . . .
C85 C 0.5891(3) 0.8272(3) 0.7411(3) 0.0241(10) Uani 1 1 d . . . . .
C2 C -0.1339(4) 0.6727(3) 0.1205(3) 0.0277(11) Uani 1 1 d . . . . .
C4 C -0.0839(4) 0.7711(3) 0.0355(3) 0.0255(10) Uani 1 1 d . . . . .
C30 C -0.2519(4) 0.8512(3) 0.2385(3) 0.0297(11) Uani 1 1 d . . . . .
C74 C 0.6818(4) 0.6528(3) 0.5670(3) 0.0318(12) Uani 1 1 d . . . . .
C86 C 0.5876(4) 0.8559(3) 0.8022(3) 0.0271(10) Uani 1 1 d . . . . .
C79 C 0.9664(4) 0.8102(4) 0.7614(3) 0.0338(12) Uani 1 1 d . . . . .
C96 C 0.6605(4) 0.6564(3) 0.8489(3) 0.0288(11) Uani 1 1 d . . . . .
C38 C 0.3503(3) 0.7054(3) 0.2663(3) 0.0254(10) Uani 1 1 d . . . . .
C28 C -0.2136(4) 0.9506(3) 0.1564(3) 0.0347(12) Uani 1 1 d . . . . .
C19 C 0.0472(4) 0.5303(3) 0.3566(3) 0.0270(10) Uani 1 1 d . . . . .
C90 C 0.5170(4) 0.8554(3) 0.6990(3) 0.0284(11) Uani 1 1 d . . . . .
C51 C 0.2873(4) 0.8741(3) 0.1329(3) 0.0278(11) Uani 1 1 d . . . . .
C59 C 0.4249(4) 0.8803(3) 0.3907(3) 0.0321(12) Uani 1 1 d . . . . .
C65 C 0.0640(4) 0.8334(3) 0.5503(3) 0.0328(12) Uani 1 1 d . . . . .
C73 C 0.6968(4) 0.7134(3) 0.5152(3) 0.0320(12) Uani 1 1 d . . . . .
C15 C -0.0793(4) 0.8338(3) -0.0259(3) 0.0297(11) Uani 1 1 d . . . . .
C39 C 0.3331(4) 0.7388(3) 0.1981(3) 0.0287(11) Uani 1 1 d . . . . .
H39 H 0.348338 0.714929 0.159609 0.034 Uiso 1 1 calc R U . . .
C91 C 0.6249(4) 0.6853(3) 0.7864(3) 0.0256(10) Uani 1 1 d . . . . .
C78 C 0.7019(4) 0.7862(3) 0.5317(3) 0.0261(10) Uani 1 1 d . . . . .
C21 C -0.0301(5) 0.5655(3) 0.3979(3) 0.0391(13) Uani 1 1 d . . . . .
H21A H -0.010344 0.615791 0.406850 0.059 Uiso 1 1 calc R U . . .
H21B H -0.041589 0.531463 0.441013 0.059 Uiso 1 1 calc R U . . .
H21C H -0.087740 0.571666 0.372237 0.059 Uiso 1 1 calc R U . . .
C61 C 0.3567(4) 0.9469(3) 0.3677(3) 0.0316(11) Uani 1 1 d . . . . .
H61A H 0.322206 0.935807 0.328905 0.047 Uiso 1 1 calc R U . . .
H61B H 0.391777 0.994411 0.354614 0.047 Uiso 1 1 calc R U . . .
H61C H 0.312447 0.953076 0.405093 0.047 Uiso 1 1 calc R U . . .
C95 C 0.6179(5) 0.5994(3) 0.8941(3) 0.0345(13) Uani 1 1 d . . . . .
C89 C 0.4517(4) 0.9092(3) 0.7157(3) 0.0348(12) Uani 1 1 d . . . . .
C67 C 0.1127(4) 0.9382(3) 0.4740(3) 0.0317(12) Uani 1 1 d . . . . .
C88 C 0.4544(4) 0.9359(3) 0.7761(3) 0.0360(13) Uani 1 1 d . . . . .
C92 C 0.5407(4) 0.6530(3) 0.7737(3) 0.0293(11) Uani 1 1 d . . . . .
C44 C 0.3249(4) 0.6995(3) 0.4944(3) 0.0307(11) Uani 1 1 d . . . . .
C29 C -0.1967(4) 0.9167(3) 0.2232(3) 0.0333(12) Uani 1 1 d . . . . .
C64 C 0.1479(4) 0.8596(3) 0.5735(3) 0.0314(11) Uani 1 1 d . . . . .
C84 C 0.9367(4) 0.7363(4) 0.7598(3) 0.0331(12) Uani 1 1 d . . . . .
C63 C 0.1782(4) 0.9241(3) 0.5258(3) 0.0292(11) Uani 1 1 d . . . . .
C68 C 0.2587(4) 0.9741(3) 0.5377(3) 0.0361(13) Uani 1 1 d . . . . .
H68A H 0.314640 0.941925 0.548218 0.054 Uiso 1 1 calc R U . . .
H68B H 0.242504 1.001245 0.575790 0.054 Uiso 1 1 calc R U . . .
H68C H 0.271173 1.011557 0.496842 0.054 Uiso 1 1 calc R U . . .
C11 C -0.1932(4) 0.6050(3) 0.1532(3) 0.0321(12) Uani 1 1 d . . . . .
C13 C -0.2252(4) 0.6094(4) 0.2266(3) 0.0411(14) Uani 1 1 d . . . . .
H13A H -0.171596 0.599429 0.256189 0.062 Uiso 1 1 calc R U . . .
H13B H -0.273255 0.570915 0.241088 0.062 Uiso 1 1 calc R U . . .
H13C H -0.251177 0.660790 0.229270 0.062 Uiso 1 1 calc R U . . .
C50 C 0.4942(4) 0.6587(3) 0.3299(3) 0.0338(12) Uani 1 1 d . . . . .
H50A H 0.525728 0.704483 0.306090 0.051 Uiso 1 1 calc R U . . .
H50B H 0.539775 0.616326 0.339003 0.051 Uiso 1 1 calc R U . . .
H50C H 0.466524 0.669871 0.372891 0.051 Uiso 1 1 calc R U . . .
C17 C -0.1674(4) 0.8354(3) -0.0669(3) 0.0336(12) Uani 1 1 d . . . . .
H17A H -0.172649 0.786479 -0.083932 0.050 Uiso 1 1 calc R U . . .
H17B H -0.164022 0.877555 -0.105139 0.050 Uiso 1 1 calc R U . . .
H17C H -0.222338 0.843009 -0.037896 0.050 Uiso 1 1 calc R U . . .
C16 C 0.0057(4) 0.8178(4) -0.0708(3) 0.0395(13) Uani 1 1 d . . . . .
H16A H 0.062846 0.817361 -0.044964 0.059 Uiso 1 1 calc R U . . .
H16B H 0.009696 0.858111 -0.110601 0.059 Uiso 1 1 calc R U . . .
H16C H -0.001174 0.767810 -0.085541 0.059 Uiso 1 1 calc R U . . .
C94 C 0.5359(4) 0.5677(3) 0.8783(3) 0.0339(12) Uani 1 1 d . . . . .
C35 C -0.2578(4) 0.7994(4) 0.3069(3) 0.0429(14) Uani 1 1 d . . . . .
H35A H -0.296115 0.754807 0.303352 0.064 Uiso 1 1 calc R U . . .
H35B H -0.286401 0.828073 0.340710 0.064 Uiso 1 1 calc R U . . .
H35C H -0.194764 0.782065 0.320587 0.064 Uiso 1 1 calc R U . . .
C47 C 0.4174(4) 0.6360(3) 0.2861(3) 0.0299(11) Uani 1 1 d . . . . .
C14 C -0.2814(5) 0.6012(4) 0.1127(3) 0.0428(14) Uani 1 1 d . . . . .
H14A H -0.321118 0.646475 0.115964 0.064 Uiso 1 1 calc R U . . .
H14B H -0.315823 0.554595 0.131002 0.064 Uiso 1 1 calc R U . . .
H14C H -0.263689 0.600009 0.065043 0.064 Uiso 1 1 calc R U . . .
C66 C 0.0422(4) 0.8809(3) 0.4888(3) 0.0351(12) Uani 1 1 d . . . . .
C72 C 0.1114(4) 1.0012(4) 0.4136(3) 0.0401(14) Uani 1 1 d . . . . .
H72A H 0.166331 1.033533 0.413791 0.060 Uiso 1 1 calc R U . . .
H72B H 0.054354 1.032524 0.415789 0.060 Uiso 1 1 calc R U . . .
H72C H 0.112741 0.978385 0.371876 0.060 Uiso 1 1 calc R U . . .
C93 C 0.4972(4) 0.5952(3) 0.8168(3) 0.0328(12) Uani 1 1 d . . . . .
C62 C 0.4891(4) 0.8673(4) 0.3301(4) 0.0440(15) Uani 1 1 d . . . . .
H62A H 0.535016 0.826521 0.344912 0.066 Uiso 1 1 calc R U . . .
H62B H 0.521871 0.914916 0.312444 0.066 Uiso 1 1 calc R U . . .
H62C H 0.451433 0.852101 0.294489 0.066 Uiso 1 1 calc R U . . .
C23 C 0.1542(4) 0.5789(3) 0.1085(3) 0.0313(11) Uani 1 1 d . . . . .
C48 C 0.4655(4) 0.6135(3) 0.2216(3) 0.0371(13) Uani 1 1 d . . . . .
H48A H 0.417858 0.599692 0.191641 0.056 Uiso 1 1 calc R U . . .
H48B H 0.507751 0.569443 0.234209 0.056 Uiso 1 1 calc R U . . .
H48C H 0.501405 0.657015 0.197980 0.056 Uiso 1 1 calc R U . . .
C36 C -0.3819(4) 0.7885(4) 0.1771(3) 0.0414(14) Uani 1 1 d . . . . .
H36A H -0.387284 0.780441 0.129923 0.062 Uiso 1 1 calc R U . . .
H36B H -0.440899 0.810028 0.192710 0.062 Uiso 1 1 calc R U . . .
H36C H -0.368457 0.739213 0.205601 0.062 Uiso 1 1 calc R U . . .
C60 C 0.4845(4) 0.9038(3) 0.4458(4) 0.0427(15) Uani 1 1 d . . . . .
H60A H 0.443808 0.915056 0.483475 0.064 Uiso 1 1 calc R U . . .
H60B H 0.520066 0.949674 0.427066 0.064 Uiso 1 1 calc R U . . .
H60C H 0.527974 0.861735 0.462089 0.064 Uiso 1 1 calc R U . . .
C55 C 0.3141(5) 0.6388(3) 0.5583(3) 0.0393(13) Uani 1 1 d . . . . .
C32 C -0.3294(4) 0.9265(4) 0.0633(3) 0.0451(15) Uani 1 1 d . . . . .
H32A H -0.286954 0.954508 0.029022 0.068 Uiso 1 1 calc R U . . .
H32B H -0.384113 0.959103 0.070404 0.068 Uiso 1 1 calc R U . . .
H32C H -0.349857 0.879613 0.047896 0.068 Uiso 1 1 calc R U . . .
C54 C 0.2410(5) 0.9478(3) 0.1501(4) 0.0466(16) Uani 1 1 d . . . . .
H54A H 0.175188 0.938089 0.163453 0.070 Uiso 1 1 calc R U . . .
H54B H 0.244708 0.988085 0.110368 0.070 Uiso 1 1 calc R U . . .
H54C H 0.273372 0.964430 0.187677 0.070 Uiso 1 1 calc R U . . .
C20 C 0.0119(5) 0.4534(3) 0.3419(3) 0.0412(14) Uani 1 1 d . . . . .
H20A H -0.043636 0.462265 0.314091 0.062 Uiso 1 1 calc R U . . .
H20B H -0.004184 0.420266 0.384639 0.062 Uiso 1 1 calc R U . . .
H20C H 0.061090 0.428365 0.317377 0.062 Uiso 1 1 calc R U . . .
C53 C 0.3901(4) 0.8916(3) 0.1101(3) 0.0369(13) Uani 1 1 d . . . . .
H53A H 0.422866 0.909633 0.146794 0.055 Uiso 1 1 calc R U . . .
H53B H 0.391543 0.931433 0.069923 0.055 Uiso 1 1 calc R U . . .
H53C H 0.421043 0.844762 0.099120 0.055 Uiso 1 1 calc R U . . .
C70 C 0.0021(5) 0.7712(4) 0.5866(3) 0.0476(16) Uani 1 1 d . . . . .
H70A H -0.017261 0.738169 0.554545 0.071 Uiso 1 1 calc R U . . .
H70B H -0.053424 0.794461 0.605705 0.071 Uiso 1 1 calc R U . . .
H70C H 0.036562 0.740370 0.623156 0.071 Uiso 1 1 calc R U . . .
C18 C -0.0677(4) 0.9118(3) -0.0026(3) 0.0350(12) Uani 1 1 d . . . . .
H18A H -0.121847 0.922316 0.026052 0.053 Uiso 1 1 calc R U . . .
H18B H -0.063284 0.952227 -0.042302 0.053 Uiso 1 1 calc R U . . .
H18C H -0.010534 0.910842 0.023288 0.053 Uiso 1 1 calc R U . . .
B3 B 0.6658(4) 0.7575(3) 0.7306(3) 0.0240(11) Uani 1 1 d . . . . .
C69 C 0.1922(5) 0.8350(4) 0.6407(3) 0.0429(15) Uani 1 1 d . . . . .
H69A H 0.170211 0.783767 0.660471 0.064 Uiso 1 1 calc R U . . .
H69B H 0.174769 0.871666 0.671310 0.064 Uiso 1 1 calc R U . . .
H69C H 0.260383 0.833542 0.634293 0.064 Uiso 1 1 calc R U . . .
C12 C -0.1366(5) 0.5296(3) 0.1524(4) 0.0448(15) Uani 1 1 d . . . . .
H12A H -0.119141 0.524236 0.105486 0.067 Uiso 1 1 calc R U . . .
H12B H -0.174783 0.485859 0.172719 0.067 Uiso 1 1 calc R U . . .
H12C H -0.079827 0.530705 0.178400 0.067 Uiso 1 1 calc R U . . .
C49 C 0.3692(4) 0.5648(3) 0.3230(3) 0.0385(13) Uani 1 1 d . . . . .
H49A H 0.340144 0.576158 0.365510 0.058 Uiso 1 1 calc R U . . .
H49B H 0.415289 0.523019 0.332927 0.058 Uiso 1 1 calc R U . . .
H49C H 0.320857 0.549343 0.294407 0.058 Uiso 1 1 calc R U . . .
C71 C -0.0465(4) 0.8798(4) 0.4506(4) 0.0498(16) Uani 1 1 d . . . . .
H71A H -0.033246 0.895991 0.402069 0.075 Uiso 1 1 calc R U . . .
H71B H -0.092776 0.915045 0.466745 0.075 Uiso 1 1 calc R U . . .
H71C H -0.071411 0.827604 0.457981 0.075 Uiso 1 1 calc R U . . .
B2 B 0.0814(5) 0.7482(4) 0.3791(3) 0.0323(13) Uani 1 1 d . . . . .
C33 C -0.1745(5) 1.0268(3) 0.1228(4) 0.0501(17) Uani 1 1 d . . . . .
H33A H -0.109048 1.030133 0.134980 0.075 Uiso 1 1 calc R U . . .
H33B H -0.210999 1.068806 0.138233 0.075 Uiso 1 1 calc R U . . .
H33C H -0.178198 1.030842 0.073509 0.075 Uiso 1 1 calc R U . . .
C52 C 0.2365(5) 0.8468(4) 0.0745(3) 0.0503(17) Uani 1 1 d . . . . .
H52A H 0.260848 0.795994 0.068065 0.076 Uiso 1 1 calc R U . . .
H52B H 0.247103 0.883355 0.032794 0.076 Uiso 1 1 calc R U . . .
H52C H 0.169272 0.843681 0.085564 0.076 Uiso 1 1 calc R U . . .
C22 C 0.1348(5) 0.5155(5) 0.3971(3) 0.0511(18) Uani 1 1 d . . . . .
H22A H 0.184917 0.496839 0.369004 0.077 Uiso 1 1 calc R U . . .
H22B H 0.122282 0.476790 0.437116 0.077 Uiso 1 1 calc R U . . .
H22C H 0.154060 0.563351 0.411575 0.077 Uiso 1 1 calc R U . . .
B1 B 0.0287(5) 0.8429(4) 0.2103(3) 0.0329(13) Uani 1 1 d . . . . .
C34 C -0.1411(5) 0.9507(4) 0.2738(4) 0.0492(16) Uani 1 1 d . . . . .
H34A H -0.113734 0.909188 0.306067 0.074 Uiso 1 1 calc R U . . .
H34B H -0.182474 0.982634 0.298241 0.074 Uiso 1 1 calc R U . . .
H34C H -0.090989 0.982282 0.249944 0.074 Uiso 1 1 calc R U . . .
C24 C 0.2604(5) 0.5778(5) 0.1113(4) 0.060(2) Uani 1 1 d . . . . .
H24A H 0.282450 0.630235 0.110621 0.090 Uiso 1 1 calc R U . . .
H24B H 0.287303 0.557161 0.072094 0.090 Uiso 1 1 calc R U . . .
H24C H 0.279748 0.545346 0.153123 0.090 Uiso 1 1 calc R U . . .
C25 C 0.1242(5) 0.4956(4) 0.1063(4) 0.0498(16) Uani 1 1 d . . . . .
H25A H 0.145478 0.461978 0.146899 0.075 Uiso 1 1 calc R U . . .
H25B H 0.152229 0.478184 0.065835 0.075 Uiso 1 1 calc R U . . .
H25C H 0.055831 0.493814 0.104722 0.075 Uiso 1 1 calc R U . . .
C26 C 0.1274(7) 0.6250(5) 0.0407(4) 0.075(3) Uani 1 1 d . . . . .
H26A H 0.059201 0.625174 0.036879 0.112 Uiso 1 1 calc R U . . .
H26B H 0.156842 0.601629 0.003777 0.112 Uiso 1 1 calc R U . . .
H26C H 0.148826 0.677946 0.037806 0.112 Uiso 1 1 calc R U . . .
C56 C 0.2088(6) 0.6354(6) 0.5757(4) 0.073(3) Uani 1 1 d . . . . .
H56A H 0.186892 0.685151 0.586691 0.109 Uiso 1 1 calc R U . . .
H56B H 0.197143 0.595285 0.614798 0.109 Uiso 1 1 calc R U . . .
H56C H 0.175241 0.623566 0.536746 0.109 Uiso 1 1 calc R U . . .
C100 C 0.3922(7) 0.7306(5) 0.9195(5) 0.075(3) Uani 1 1 d D . . . .
H10A H 0.358879 0.682079 0.935548 0.089 Uiso 1 1 calc R U . . .
H10B H 0.441852 0.717831 0.887206 0.089 Uiso 1 1 calc R U . . .
C97 C 0.2312(7) 0.6895(5) 0.8194(6) 0.079(3) Uani 1 1 d . . . . .
H97A H 0.217950 0.686624 0.772081 0.118 Uiso 1 1 calc R U . . .
H97B H 0.172339 0.688091 0.846075 0.118 Uiso 1 1 calc R U . . .
H97C H 0.271127 0.645761 0.837665 0.118 Uiso 1 1 calc R U . . .
C57 C 0.3649(8) 0.6611(5) 0.6142(4) 0.074(3) Uani 1 1 d . . . . .
H57A H 0.432051 0.662911 0.602469 0.111 Uiso 1 1 calc R U . . .
H57B H 0.354051 0.623318 0.655138 0.111 Uiso 1 1 calc R U . . .
H57C H 0.342864 0.711842 0.622512 0.111 Uiso 1 1 calc R U . . .
C58 C 0.3475(9) 0.5624(5) 0.5423(5) 0.087(3) Uani 1 1 d . . . . .
H58A H 0.309854 0.547823 0.506423 0.131 Uiso 1 1 calc R U . . .
H58B H 0.341214 0.523593 0.583062 0.131 Uiso 1 1 calc R U . . .
H58C H 0.413389 0.565759 0.527097 0.131 Uiso 1 1 calc R U . . .
C98 C 0.2792(10) 0.7609(7) 0.8230(7) 0.108(4) Uani 1 1 d . . . . .
H98A H 0.325378 0.767410 0.784590 0.130 Uiso 1 1 calc R U . . .
H98B H 0.231740 0.802429 0.812361 0.130 Uiso 1 1 calc R U . . .
C102 C 0.5077(9) 0.7012(8) 1.0140(5) 0.111(5) Uani 1 1 d D . . . .
H10C H 0.570411 0.718837 0.998297 0.166 Uiso 1 1 calc R U . . .
H10D H 0.501030 0.647530 1.007713 0.166 Uiso 1 1 calc R U . . .
H10E H 0.498932 0.705111 1.062202 0.166 Uiso 1 1 calc R U . . .
C99 C 0.3269(9) 0.7784(6) 0.8792(6) 0.097(3) Uani 1 1 d . . . . .
H99A H 0.277402 0.791654 0.911399 0.116 Uiso 1 1 calc R U . . .
H99B H 0.360280 0.826704 0.862536 0.116 Uiso 1 1 calc R U . . .
C101 C 0.4399(10) 0.7472(8) 0.9765(7) 0.124(5) Uani 1 1 d D . . . .
H10F H 0.470175 0.797258 0.961235 0.148 Uiso 1 1 calc R U . . .
H10G H 0.390247 0.756821 1.009928 0.148 Uiso 1 1 calc R U . . .
H2A H 0.124(3) 0.702(3) 0.355(2) 0.010(11) Uiso 1 1 d . . . . .
H1A H -0.040(4) 0.800(4) 0.240(3) 0.030(15) Uiso 1 1 d . . . . .
H1B H 0.090(4) 0.809(4) 0.188(3) 0.034(16) Uiso 1 1 d . . . . .
H1C H -0.001(4) 0.875(3) 0.161(3) 0.023(14) Uiso 1 1 d . . . . .
H2B H 0.077(4) 0.726(4) 0.436(3) 0.030(16) Uiso 1 1 d . . . . .
H2C H 0.121(6) 0.802(5) 0.366(4) 0.06(2) Uiso 1 1 d . . . . .
H1D H 0.055(6) 0.869(5) 0.247(4) 0.06(2) Uiso 1 1 d . . . . .
H2D H 0.011(7) 0.753(5) 0.358(5) 0.08(3) Uiso 1 1 d . . . . .

loop_
_atom_site_aniso_label
_atom_site_aniso_U_11
_atom_site_aniso_U_22
_atom_site_aniso_U_33
_atom_site_aniso_U_23
_atom_site_aniso_U_13
_atom_site_aniso_U_12
Dy2 0.02142(14) 0.01663(14) 0.02483(14) -0.00518(10) 0.00337(10) -0.00027(10)
Dy1 0.02099(14) 0.02758(16) 0.03009(15) -0.00964(12) 0.00136(11) 0.00263(11)
Dy3 0.02600(15) 0.03350(17) 0.02858(15) -0.01525(12) 0.00030(11) 0.00048(12)
F4 0.0359(16) 0.0158(13) 0.0312(15) -0.0046(11) 0.0021(12) -0.0026(11)
F8 0.0333(16) 0.0183(14) 0.0372(16) -0.0066(12) -0.0004(13) -0.0013(12)
F14 0.0358(16) 0.0275(15) 0.0308(15) -0.0110(12) -0.0011(13) 0.0059(12)
F18 0.0416(17) 0.0248(15) 0.0274(14) -0.0042(12) -0.0055(13) 0.0008(13)
F9 0.0390(17) 0.0234(15) 0.0395(17) -0.0103(13) 0.0001(14) 0.0097(13)
F5 0.0422(18) 0.0256(16) 0.0271(15) 0.0027(12) 0.0052(13) -0.0022(13)
F13 0.0320(16) 0.0319(17) 0.0371(17) -0.0025(13) -0.0074(13) 0.0002(13)
F3 0.070(2) 0.0141(14) 0.0273(15) -0.0014(12) -0.0020(15) -0.0029(14)
F7 0.0372(17) 0.0403(19) 0.0380(17) -0.0091(14) 0.0026(14) -0.0157(14)
F19 0.0357(17) 0.0305(17) 0.0417(17) 0.0053(14) -0.0070(14) -0.0101(13)
F15 0.050(2) 0.0348(18) 0.0439(19) -0.0169(15) 0.0130(16) 0.0063(15)
F10 0.0320(17) 0.053(2) 0.052(2) -0.0193(17) -0.0014(15) 0.0196(16)
F20 0.0396(18) 0.0319(18) 0.054(2) -0.0019(15) 0.0038(16) -0.0117(14)
F2 0.087(3) 0.0187(15) 0.0307(16) -0.0098(13) -0.0035(17) -0.0034(16)
F1 0.074(3) 0.0315(18) 0.0261(16) -0.0078(13) 0.0011(16) -0.0005(17)
F17 0.066(2) 0.0354(18) 0.0236(15) 0.0015(13) 0.0009(15) 0.0025(16)
F6 0.0224(15) 0.072(3) 0.0409(18) -0.0143(17) 0.0052(14) -0.0047(16)
F12 0.0295(17) 0.046(2) 0.057(2) 0.0048(17) -0.0050(15) 0.0109(15)
F11 0.041(2) 0.042(2) 0.068(2) -0.0052(18) 0.0165(18) 0.0209(16)
F16 0.066(2) 0.0304(18) 0.0427(19) 0.0061(15) 0.0178(17) -0.0114(17)
C81 0.027(3) 0.027(3) 0.024(2) -0.008(2) 0.0019(19) 0.004(2)
C6 0.030(3) 0.020(2) 0.029(3) -0.008(2) -0.002(2) -0.001(2)
C76 0.026(2) 0.018(2) 0.028(2) -0.0073(19) -0.0020(19) 0.0022(19)
C82 0.026(2) 0.022(2) 0.021(2) -0.0055(18) 0.0013(18) 0.0024(19)
C41 0.021(2) 0.021(2) 0.029(2) -0.0041(19) 0.0065(19) 0.0013(18)
C37 0.024(2) 0.014(2) 0.040(3) -0.007(2) 0.004(2) -0.0031(18)
C3 0.023(2) 0.023(2) 0.028(2) -0.004(2) -0.0016(19) 0.0012(19)
C80 0.034(3) 0.028(3) 0.023(2) -0.007(2) 0.007(2) -0.010(2)
C77 0.024(2) 0.016(2) 0.031(3) -0.0062(19) -0.0002(19) -0.0008(18)
C45 0.026(2) 0.026(3) 0.031(3) -0.008(2) -0.006(2) 0.000(2)
C75 0.043(3) 0.016(2) 0.027(3) -0.0013(19) -0.004(2) -0.002(2)
C9 0.027(2) 0.017(2) 0.034(3) -0.004(2) -0.002(2) 0.0027(19)
C43 0.029(3) 0.022(3) 0.040(3) -0.013(2) -0.004(2) 0.003(2)
C42 0.025(2) 0.023(3) 0.037(3) -0.009(2) 0.000(2) 0.0030(19)
C7 0.027(2) 0.022(2) 0.026(2) -0.0059(19) 0.005(2) -0.0033(19)
C46 0.025(2) 0.022(2) 0.032(3) -0.004(2) 0.000(2) 0.0029(19)
C8 0.026(2) 0.024(3) 0.026(2) -0.005(2) 0.001(2) -0.005(2)
C83 0.036(3) 0.027(3) 0.024(2) -0.011(2) 0.000(2) 0.006(2)
C1 0.027(3) 0.023(2) 0.031(3) -0.011(2) 0.002(2) 0.001(2)
C27 0.028(3) 0.038(3) 0.030(3) -0.003(2) 0.010(2) 0.006(2)
C87 0.034(3) 0.021(3) 0.040(3) -0.006(2) 0.013(2) -0.005(2)
C10 0.030(3) 0.019(2) 0.033(3) -0.004(2) 0.002(2) -0.002(2)
C31 0.026(3) 0.030(3) 0.032(3) -0.004(2) 0.008(2) 0.005(2)
C40 0.026(2) 0.023(3) 0.032(3) -0.004(2) 0.001(2) -0.003(2)
C5 0.028(3) 0.025(3) 0.029(3) -0.007(2) 0.006(2) 0.000(2)
C85 0.022(2) 0.016(2) 0.033(3) -0.0008(19) 0.003(2) -0.0019(18)
C2 0.029(3) 0.025(3) 0.028(3) -0.003(2) 0.002(2) 0.001(2)
C4 0.030(3) 0.019(2) 0.029(2) -0.009(2) 0.002(2) -0.0011(19)
C30 0.027(3) 0.035(3) 0.026(3) -0.007(2) 0.005(2) 0.005(2)
C74 0.047(3) 0.019(3) 0.030(3) -0.006(2) -0.002(2) -0.001(2)
C86 0.030(3) 0.019(2) 0.033(3) -0.007(2) 0.005(2) -0.001(2)
C79 0.026(3) 0.053(4) 0.025(3) -0.013(2) 0.008(2) -0.003(2)
C96 0.040(3) 0.017(2) 0.029(3) -0.004(2) 0.001(2) 0.004(2)
C38 0.024(2) 0.019(2) 0.033(3) -0.006(2) 0.004(2) -0.0008(19)
C28 0.031(3) 0.027(3) 0.045(3) -0.009(2) 0.012(2) 0.000(2)
C19 0.033(3) 0.019(2) 0.028(3) 0.000(2) 0.003(2) -0.008(2)
C90 0.025(3) 0.027(3) 0.031(3) 0.000(2) 0.003(2) -0.002(2)
C51 0.027(3) 0.024(3) 0.031(3) 0.002(2) 0.004(2) -0.003(2)
C59 0.030(3) 0.023(3) 0.045(3) -0.009(2) 0.005(2) -0.005(2)
C65 0.041(3) 0.024(3) 0.034(3) -0.010(2) 0.015(2) -0.004(2)
C73 0.045(3) 0.029(3) 0.023(2) -0.006(2) -0.001(2) 0.000(2)
C15 0.035(3) 0.026(3) 0.028(3) -0.003(2) 0.001(2) 0.000(2)
C39 0.033(3) 0.023(3) 0.031(3) -0.006(2) 0.007(2) -0.001(2)
C91 0.030(3) 0.017(2) 0.030(3) -0.0068(19) 0.002(2) 0.0004(19)
C78 0.030(3) 0.018(2) 0.030(3) -0.001(2) 0.000(2) -0.0015(19)
C21 0.050(4) 0.033(3) 0.033(3) -0.005(2) 0.012(3) -0.008(3)
C61 0.034(3) 0.020(3) 0.042(3) -0.010(2) 0.001(2) 0.000(2)
C95 0.055(4) 0.024(3) 0.024(3) -0.006(2) 0.004(2) 0.006(2)
C89 0.024(3) 0.029(3) 0.047(3) 0.005(2) 0.002(2) -0.001(2)
C67 0.036(3) 0.025(3) 0.036(3) -0.011(2) 0.006(2) -0.001(2)
C88 0.031(3) 0.024(3) 0.050(3) -0.002(2) 0.018(3) 0.008(2)
C92 0.036(3) 0.018(2) 0.032(3) 0.000(2) 0.000(2) 0.002(2)
C44 0.035(3) 0.021(3) 0.037(3) -0.008(2) 0.000(2) -0.002(2)
C29 0.026(3) 0.033(3) 0.043(3) -0.014(2) 0.003(2) 0.003(2)
C64 0.040(3) 0.027(3) 0.027(3) -0.008(2) 0.009(2) -0.007(2)
C84 0.031(3) 0.043(3) 0.027(3) -0.012(2) 0.006(2) 0.009(2)
C63 0.037(3) 0.026(3) 0.024(2) -0.004(2) 0.009(2) -0.001(2)
C68 0.053(4) 0.030(3) 0.027(3) -0.008(2) 0.005(2) -0.011(3)
C11 0.032(3) 0.026(3) 0.036(3) 0.000(2) 0.002(2) -0.005(2)
C13 0.031(3) 0.053(4) 0.035(3) 0.006(3) 0.000(2) -0.011(3)
C50 0.028(3) 0.026(3) 0.048(3) -0.006(2) -0.001(2) 0.006(2)
C17 0.050(3) 0.025(3) 0.024(3) 0.000(2) -0.002(2) -0.001(2)
C16 0.043(3) 0.045(4) 0.029(3) -0.005(2) 0.007(2) -0.001(3)
C94 0.049(3) 0.022(3) 0.029(3) -0.002(2) 0.012(2) -0.001(2)
C35 0.040(3) 0.056(4) 0.032(3) -0.002(3) 0.001(2) 0.003(3)
C47 0.027(3) 0.021(3) 0.043(3) -0.009(2) 0.004(2) 0.009(2)
C14 0.053(4) 0.032(3) 0.044(3) -0.005(3) 0.000(3) -0.018(3)
C66 0.032(3) 0.033(3) 0.042(3) -0.013(2) 0.006(2) -0.003(2)
C72 0.042(3) 0.034(3) 0.042(3) 0.000(3) 0.005(3) 0.007(3)
C93 0.037(3) 0.019(3) 0.041(3) -0.005(2) 0.005(2) -0.003(2)
C62 0.034(3) 0.029(3) 0.070(4) -0.015(3) 0.018(3) -0.006(2)
C23 0.036(3) 0.029(3) 0.031(3) -0.015(2) 0.003(2) 0.003(2)
C48 0.035(3) 0.028(3) 0.050(3) -0.014(3) 0.007(3) 0.006(2)
C36 0.028(3) 0.044(4) 0.052(4) -0.007(3) 0.003(3) -0.001(2)
C60 0.032(3) 0.027(3) 0.070(4) -0.007(3) -0.011(3) -0.005(2)
C55 0.049(4) 0.029(3) 0.038(3) -0.001(2) 0.001(3) -0.008(3)
C32 0.037(3) 0.051(4) 0.043(3) 0.001(3) 0.003(3) 0.014(3)
C54 0.043(3) 0.026(3) 0.065(4) 0.007(3) 0.009(3) 0.007(3)
C20 0.055(4) 0.026(3) 0.041(3) -0.002(2) 0.009(3) -0.012(3)
C53 0.036(3) 0.030(3) 0.041(3) 0.002(2) 0.005(2) -0.006(2)
C70 0.053(4) 0.049(4) 0.044(3) -0.017(3) 0.019(3) -0.024(3)
C18 0.045(3) 0.029(3) 0.031(3) -0.002(2) -0.003(2) -0.003(2)
B3 0.028(3) 0.015(2) 0.029(3) -0.001(2) 0.000(2) 0.001(2)
C69 0.064(4) 0.040(3) 0.025(3) -0.005(2) 0.005(3) -0.017(3)
C12 0.047(4) 0.025(3) 0.063(4) -0.006(3) -0.004(3) -0.007(3)
C49 0.030(3) 0.021(3) 0.062(4) -0.002(3) 0.003(3) 0.004(2)
C71 0.031(3) 0.051(4) 0.068(4) -0.012(3) 0.003(3) 0.007(3)
B2 0.033(3) 0.036(3) 0.031(3) -0.010(3) -0.006(2) -0.007(3)
C33 0.059(4) 0.023(3) 0.067(4) -0.007(3) 0.017(3) 0.001(3)
C52 0.051(4) 0.057(4) 0.038(3) 0.010(3) -0.005(3) -0.022(3)
C22 0.043(4) 0.064(5) 0.038(3) 0.019(3) -0.002(3) -0.014(3)
B1 0.034(3) 0.026(3) 0.038(3) -0.004(3) -0.004(3) -0.002(2)
C34 0.049(4) 0.051(4) 0.054(4) -0.028(3) 0.004(3) -0.004(3)
C24 0.055(4) 0.068(5) 0.064(5) -0.037(4) 0.017(4) -0.005(4)
C25 0.055(4) 0.042(4) 0.056(4) -0.020(3) 0.006(3) -0.002(3)
C26 0.119(8) 0.058(5) 0.040(4) 0.001(3) 0.022(4) 0.045(5)
C56 0.072(6) 0.087(7) 0.056(5) 0.006(4) -0.002(4) -0.034(5)
C100 0.102(6) 0.054(5) 0.069(4) -0.018(4) -0.014(4) 0.036(4)
C97 0.063(5) 0.065(5) 0.107(7) -0.008(5) -0.015(5) 0.006(4)
C57 0.111(8) 0.061(5) 0.047(4) 0.008(4) -0.022(5) -0.021(5)
C58 0.159(11) 0.042(5) 0.058(5) 0.003(4) -0.030(6) 0.023(6)
C98 0.120(9) 0.081(5) 0.122(7) 0.002(5) -0.052(6) -0.019(5)
C102 0.146(9) 0.136(10) 0.058(5) -0.046(6) -0.024(5) 0.067(8)
C99 0.106(7) 0.061(5) 0.122(7) 0.000(5) -0.052(6) 0.006(4)
C101 0.147(10) 0.124(10) 0.105(7) -0.025(6) -0.060(7) 0.026(7)

loop_
_atom_type_symbol
_atom_type_description
_atom_type_scat_dispersion_real
_atom_type_scat_dispersion_imag
_atom_type_scat_source
C C 0.0181 0.0091 'International Tables Vol C Tables 4.2.6.8 and 6.1.1.4'
H H 0.0000 0.0000 'International Tables Vol C Tables 4.2.6.8 and 6.1.1.4'
B B 0.0090 0.0039 'International Tables Vol C Tables 4.2.6.8 and 6.1.1.4'
Dy Dy -9.8046 9.8477 'International Tables Vol C Tables 4.2.6.8 and 6.1.1.4'
F F 0.0727 0.0534 'International Tables Vol C Tables 4.2.6.8 and 6.1.1.4'

loop_
_geom_angle_atom_site_label_1
_geom_angle_atom_site_label_2
_geom_angle_atom_site_label_3
_geom_angle
_geom_angle_site_symmetry_1
_geom_angle_site_symmetry_3
_geom_angle_publ_flag
C6 Dy2 C37 170.92(15) . . ?
C6 Dy2 C10 30.32(15) . . ?
C6 Dy2 C38 140.62(15) . . ?
C6 Dy2 B2 110.25(16) . . ?
C6 Dy2 B1 77.38(17) . . ?
C6 Dy2 H2A 111.5(13) . . ?
C6 Dy2 H1B 74.8(17) . . ?
C41 Dy2 C6 152.31(15) . . ?
C41 Dy2 C37 30.75(15) . . ?
C41 Dy2 C9 149.56(15) . . ?
C41 Dy2 C8 156.43(15) . . ?
C41 Dy2 C10 147.02(15) . . ?
C41 Dy2 C40 30.65(16) . . ?
C41 Dy2 C38 50.35(15) . . ?
C41 Dy2 C39 49.98(15) . . ?
C41 Dy2 B2 81.72(16) . . ?
C41 Dy2 B1 82.10(17) . . ?
C41 Dy2 H2A 88.1(13) . . ?
C41 Dy2 H1B 79.6(17) . . ?
C37 Dy2 C38 30.30(15) . . ?
C37 Dy2 B2 77.38(16) . . ?
C37 Dy2 B1 109.99(16) . . ?
C37 Dy2 H2A 74.0(13) . . ?
C37 Dy2 H1B 110.2(17) . . ?
C9 Dy2 C6 50.37(15) . . ?
C9 Dy2 C37 122.88(15) . . ?
C9 Dy2 C8 30.35(16) . . ?
C9 Dy2 C10 30.88(16) . . ?
C9 Dy2 C40 132.25(16) . . ?
C9 Dy2 C38 99.24(15) . . ?
C9 Dy2 C39 104.04(16) . . ?
C9 Dy2 B2 111.73(17) . . ?
C9 Dy2 B1 127.04(17) . . ?
C9 Dy2 H2A 97.3(13) . . ?
C9 Dy2 H1B 124.3(17) . . ?
C7 Dy2 C6 30.85(16) . . ?
C7 Dy2 C41 159.14(15) . . ?
C7 Dy2 C37 152.84(16) . . ?
C7 Dy2 C9 50.38(15) . . ?
C7 Dy2 C8 30.97(16) . . ?
C7 Dy2 C10 50.67(15) . . ?
C7 Dy2 C40 155.94(16) . . ?
C7 Dy2 C38 147.71(15) . . ?
C7 Dy2 C39 149.78(16) . . ?
C7 Dy2 B2 82.04(16) . . ?
C7 Dy2 B1 81.14(17) . . ?
C7 Dy2 H2A 80.7(13) . . ?
C7 Dy2 H1B 88.6(17) . . ?
C8 Dy2 C6 51.00(15) . . ?
C8 Dy2 C37 127.49(15) . . ?
C8 Dy2 C10 50.95(15) . . ?
C8 Dy2 C40 162.21(16) . . ?
C8 Dy2 C38 117.26(15) . . ?
C8 Dy2 B2 83.10(17) . . ?
C8 Dy2 B1 111.17(17) . . ?
C8 Dy2 H2A 72.1(13) . . ?
C8 Dy2 H1B 119.4(17) . . ?
C10 Dy2 C37 140.65(15) . . ?
C10 Dy2 C38 110.57(15) . . ?
C10 Dy2 B2 131.26(17) . . ?
C10 Dy2 B1 104.18(17) . . ?
C10 Dy2 H2A 123.0(13) . . ?
C10 Dy2 H1B 95.6(17) . . ?
C40 Dy2 C6 127.07(16) . . ?
C40 Dy2 C37 50.88(16) . . ?
C40 Dy2 C10 116.88(16) . . ?
C40 Dy2 C38 50.77(15) . . ?
C40 Dy2 B2 111.47(17) . . ?
C40 Dy2 B1 83.30(17) . . ?
C40 Dy2 H2A 118.7(13) . . ?
C40 Dy2 H1B 71.2(17) . . ?
C38 Dy2 B2 104.07(16) . . ?
C38 Dy2 B1 131.15(16) . . ?
C38 Dy2 H2A 94.9(13) . . ?
C38 Dy2 H1B 121.9(17) . . ?
C39 Dy2 C6 122.86(16) . . ?
C39 Dy2 C37 50.01(16) . . ?
C39 Dy2 C8 132.17(16) . . ?
C39 Dy2 C10 99.15(16) . . ?
C39 Dy2 C40 30.53(16) . . ?
C39 Dy2 C38 30.34(16) . . ?
C39 Dy2 B2 126.82(17) . . ?
C39 Dy2 B1 112.29(17) . . ?
C39 Dy2 H2A 123.1(13) . . ?
C39 Dy2 H1B 97.0(17) . . ?
B2 Dy2 B1 75.13(19) . . ?
B2 Dy2 H2A 19.1(13) . . ?
B2 Dy2 H1B 94.0(17) . . ?
B1 Dy2 H2A 93.8(13) . . ?
B1 Dy2 H1B 19.6(17) . . ?
H2A Dy2 H1B 113(2) . . ?
C3 Dy1 C1 51.33(15) . . ?
C3 Dy1 C2 31.03(15) . . ?
C3 Dy1 B1 129.71(18) . . ?
C3 Dy1 H1A 128.9(16) . . ?
C3 Dy1 H1C 127.3(15) . . ?
C1 Dy1 C2 31.18(16) . . ?
C1 Dy1 B1 81.46(18) . . ?
C1 Dy1 H1A 78.6(16) . . ?
C1 Dy1 H1C 91.4(15) . . ?
C27 Dy1 C3 98.87(17) . . ?
C27 Dy1 C1 149.11(18) . . ?
C27 Dy1 C2 118.93(18) . . ?
C27 Dy1 C28 31.40(19) . . ?
C27 Dy1 B1 129.4(2) . . ?
C27 Dy1 H1A 127.8(15) . . ?
C27 Dy1 H1C 116.7(15) . . ?
C31 Dy1 C3 96.98(17) . . ?
C31 Dy1 C1 131.15(17) . . ?
C31 Dy1 C27 32.03(17) . . ?
C31 Dy1 C2 101.84(17) . . ?
C31 Dy1 C28 52.20(17) . . ?
C31 Dy1 B1 130.72(19) . . ?
C31 Dy1 H1A 111.5(15) . . ?
C31 Dy1 H1C 133.9(15) . . ?
C5 Dy1 C3 51.56(16) . . ?
C5 Dy1 C1 31.13(16) . . ?
C5 Dy1 C27 139.32(17) . . ?
C5 Dy1 C31 148.52(18) . . ?
C5 Dy1 C2 51.65(16) . . ?
C5 Dy1 C4 31.65(17) . . ?
C5 Dy1 C30 164.12(17) . . ?
C5 Dy1 C28 144.28(17) . . ?
C5 Dy1 C29 158.98(17) . . ?
C5 Dy1 B1 79.49(19) . . ?
C5 Dy1 H1A 91.8(16) . . ?
C5 Dy1 H1C 77.0(15) . . ?
C2 Dy1 H1A 99.9(16) . . ?
C2 Dy1 H1C 122.5(15) . . ?
C4 Dy1 C3 31.45(16) . . ?
C4 Dy1 C1 52.05(16) . . ?
C4 Dy1 C27 108.24(17) . . ?
C4 Dy1 C31 121.11(17) . . ?
C4 Dy1 C2 52.10(16) . . ?
C4 Dy1 C30 152.17(17) . . ?
C4 Dy1 C28 124.13(18) . . ?
C4 Dy1 C29 155.17(18) . . ?
C4 Dy1 B1 108.06(19) . . ?
C4 Dy1 H1A 123.4(16) . . ?
C4 Dy1 H1C 97.7(15) . . ?
C30 Dy1 C3 123.90(17) . . ?
C30 Dy1 C1 133.00(17) . . ?
C30 Dy1 C27 52.19(17) . . ?
C30 Dy1 C31 31.51(17) . . ?
C30 Dy1 C2 115.51(17) . . ?
C30 Dy1 C28 51.59(18) . . ?
C30 Dy1 C29 31.25(18) . . ?
C30 Dy1 B1 99.68(19) . . ?
C30 Dy1 H1A 80.9(15) . . ?
C30 Dy1 H1C 108.8(15) . . ?
C28 Dy1 C3 127.35(18) . . ?
C28 Dy1 C1 175.41(17) . . ?
C28 Dy1 C2 150.28(18) . . ?
C28 Dy1 B1 98.2(2) . . ?
C28 Dy1 H1A 103.4(16) . . ?
C28 Dy1 H1C 86.6(15) . . ?
C29 Dy1 C3 148.38(16) . . ?
C29 Dy1 C1 152.51(18) . . ?
C29 Dy1 C27 52.02(18) . . ?
C29 Dy1 C31 52.16(18) . . ?
C29 Dy1 C2 146.57(17) . . ?
C29 Dy1 C28 31.11(19) . . ?
C29 Dy1 B1 81.80(19) . . ?
C29 Dy1 H1A 76.2(16) . . ?
C29 Dy1 H1C 82.0(15) . . ?
B1 Dy1 C2 111.01(18) . . ?
B1 Dy1 H1A 29.1(16) . . ?
B1 Dy1 H1C 24.3(15) . . ?
H1A Dy1 H1C 53(2) . . ?
C45 Dy3 C42 51.59(16) . . ?
C45 Dy3 C46 31.24(16) . . ?
C45 Dy3 C67 125.29(17) . . ?
C45 Dy3 C44 31.32(17) . . ?
C45 Dy3 B2 128.38(18) . . ?
C45 Dy3 H2B 128.4(15) . . ?
C45 Dy3 H2C 127(2) . . ?
C43 Dy3 C45 51.15(16) . . ?
C43 Dy3 C42 31.35(17) . . ?
C43 Dy3 C46 51.87(16) . . ?
C43 Dy3 C65 140.01(18) . . ?
C43 Dy3 C67 167.76(18) . . ?
C43 Dy3 C44 30.86(17) . . ?
C43 Dy3 C64 136.93(18) . . ?
C43 Dy3 C63 149.61(17) . . ?
C43 Dy3 C66 156.68(18) . . ?
C43 Dy3 B2 78.11(19) . . ?
C43 Dy3 H2B 79.3(15) . . ?
C43 Dy3 H2C 85(2) . . ?
C42 Dy3 C46 31.61(16) . . ?
C42 Dy3 B2 80.93(18) . . ?
C42 Dy3 H2B 94.5(15) . . ?
C42 Dy3 H2C 75(2) . . ?
C46 Dy3 B2 111.34(18) . . ?
C46 Dy3 H2B 125.9(15) . . ?
C46 Dy3 H2C 100(2) . . ?
C65 Dy3 C45 127.28(18) . . ?
C65 Dy3 C42 171.26(17) . . ?
C65 Dy3 C46 152.34(18) . . ?
C65 Dy3 C67 52.23(17) . . ?
C65 Dy3 C44 121.82(18) . . ?
C65 Dy3 C66 31.45(19) . . ?
C65 Dy3 B2 96.3(2) . . ?
C65 Dy3 H2B 80.1(15) . . ?
C65 Dy3 H2C 105(2) . . ?
C67 Dy3 C42 136.41(17) . . ?
C67 Dy3 C46 118.10(17) . . ?
C67 Dy3 B2 102.1(2) . . ?
C67 Dy3 H2B 106.2(15) . . ?
C67 Dy3 H2C 90(2) . . ?
C44 Dy3 C42 51.84(17) . . ?
C44 Dy3 C46 52.12(16) . . ?
C44 Dy3 C67 152.32(18) . . ?
C44 Dy3 B2 105.53(19) . . ?
C44 Dy3 H2B 98.2(15) . . ?
C44 Dy3 H2C 116(2) . . ?
C64 Dy3 C45 99.45(18) . . ?
C64 Dy3 C42 150.66(18) . . ?
C64 Dy3 C46 120.89(17) . . ?
C64 Dy3 C65 31.46(19) . . ?
C64 Dy3 C67 52.17(18) . . ?
C64 Dy3 C44 107.17(18) . . ?
C64 Dy3 C63 31.84(16) . . ?
C64 Dy3 C66 52.09(19) . . ?
C64 Dy3 B2 127.75(19) . . ?
C64 Dy3 H2B 110.2(15) . . ?
C64 Dy3 H2C 133(2) . . ?
C63 Dy3 C45 98.58(17) . . ?
C63 Dy3 C42 135.04(17) . . ?
C63 Dy3 C46 104.87(17) . . ?
C63 Dy3 C65 52.27(17) . . ?
C63 Dy3 C67 31.22(18) . . ?
C63 Dy3 C44 121.35(17) . . ?
C63 Dy3 C66 52.10(18) . . ?
C63 Dy3 B2 132.17(19) . . ?
C63 Dy3 H2B 128.6(15) . . ?
C63 Dy3 H2C 121(2) . . ?
C66 Dy3 C45 149.64(17) . . ?
C66 Dy3 C42 153.97(18) . . ?
C66 Dy3 C46 149.54(17) . . ?
C66 Dy3 C67 31.72(18) . . ?
C66 Dy3 C44 153.12(18) . . ?
C66 Dy3 B2 81.9(2) . . ?
C66 Dy3 H2B 77.5(15) . . ?
C66 Dy3 H2C 81(2) . . ?
B2 Dy3 H2B 25.1(15) . . ?
B2 Dy3 H2C 24(2) . . ?
H2B Dy3 H2C 48(3) . . ?
F8 C81 C82 121.4(5) . . ?
F8 C81 C80 115.2(5) . . ?
C80 C81 C82 123.4(5) . . ?
C7 C6 Dy2 70.8(3) . . ?
C7 C6 C1 123.2(5) . . ?
C1 C6 Dy2 126.3(3) . . ?
C10 C6 Dy2 74.9(3) . . ?
C10 C6 C7 107.0(5) . . ?
C10 C6 C1 129.2(5) . . ?
C77 C76 B3 120.5(4) . . ?
C75 C76 C77 113.1(5) . . ?
C75 C76 B3 126.2(5) . . ?
C81 C82 B3 127.0(4) . . ?
C83 C82 C81 114.0(5) . . ?
C83 C82 B3 118.9(4) . . ?
Dy2 C41 H41 112.8 . . ?
C37 C41 Dy2 77.9(3) . . ?
C37 C41 H41 124.9 . . ?
C40 C41 Dy2 76.5(3) . . ?
C40 C41 H41 124.9 . . ?
C40 C41 C37 110.3(4) . . ?
C41 C37 Dy2 71.3(3) . . ?
C41 C37 C42 125.3(4) . . ?
C41 C37 C38 107.0(5) . . ?
C42 C37 Dy2 124.3(3) . . ?
C38 C37 Dy2 75.9(3) . . ?
C38 C37 C42 127.2(5) . . ?
Dy1 C3 H3 116.2 . . ?
C2 C3 Dy1 78.0(3) . . ?
C2 C3 H3 125.0 . . ?
C4 C3 Dy1 72.7(3) . . ?
C4 C3 H3 125.0 . . ?
C4 C3 C2 110.0(5) . . ?
F7 C80 C81 120.4(5) . . ?
F7 C80 C79 119.7(5) . . ?
C79 C80 C81 120.0(5) . . ?
F4 C77 C76 119.4(4) . . ?
F4 C77 C78 115.8(4) . . ?
C78 C77 C76 124.7(5) . . ?
Dy3 C45 H45 115.5 . . ?
C46 C45 Dy3 76.5(3) . . ?
C46 C45 H45 124.9 . . ?
C44 C45 Dy3 75.0(3) . . ?
C44 C45 H45 124.9 . . ?
C44 C45 C46 110.2(5) . . ?
F3 C75 C76 120.9(5) . . ?
F3 C75 C74 114.6(4) . . ?
C76 C75 C74 124.5(5) . . ?
Dy2 C9 H9 114.1 . . ?
C8 C9 Dy2 75.9(3) . . ?
C8 C9 H9 124.8 . . ?
C8 C9 C10 110.4(4) . . ?
C10 C9 Dy2 77.1(3) . . ?
C10 C9 H9 124.8 . . ?
Dy3 C43 H43 115.3 . . ?
C42 C43 Dy3 75.9(3) . . ?
C42 C43 H43 124.9 . . ?
C44 C43 Dy3 75.8(3) . . ?
C44 C43 H43 124.9 . . ?
C44 C43 C42 110.3(5) . . ?
C37 C42 Dy3 124.0(3) . . ?
C43 C42 Dy3 72.7(3) . . ?
C43 C42 C37 123.5(5) . . ?
C43 C42 C46 107.3(5) . . ?
C46 C42 Dy3 75.3(3) . . ?
C46 C42 C37 128.7(5) . . ?
Dy2 C7 H7 111.9 . . ?
C6 C7 Dy2 78.4(3) . . ?
C6 C7 H7 125.1 . . ?
C8 C7 Dy2 76.8(3) . . ?
C8 C7 C6 109.9(4) . . ?
C8 C7 H7 125.1 . . ?
C45 C46 Dy3 72.2(3) . . ?
C45 C46 C42 105.6(5) . . ?
C45 C46 C59 124.1(5) . . ?
C42 C46 Dy3 73.1(3) . . ?
C42 C46 C59 130.1(5) . . ?
C59 C46 Dy3 123.0(3) . . ?
C9 C8 Dy2 73.8(3) . . ?
C9 C8 C7 105.9(4) . . ?
C9 C8 C19 126.2(5) . . ?
C7 C8 Dy2 72.2(3) . . ?
C7 C8 C19 125.7(5) . . ?
C19 C8 Dy2 132.2(3) . . ?
F9 C83 C82 119.6(5) . . ?
F9 C83 C84 116.1(5) . . ?
C84 C83 C82 124.3(5) . . ?
C6 C1 Dy1 123.1(3) . . ?
C5 C1 Dy1 70.2(3) . . ?
C5 C1 C6 125.1(5) . . ?
C5 C1 C2 107.5(5) . . ?
C2 C1 Dy1 76.2(3) . . ?
C2 C1 C6 127.2(5) . . ?
C31 C27 Dy1 74.0(3) . . ?
C31 C27 C32 124.5(6) . . ?
C28 C27 Dy1 74.8(3) . . ?
C28 C27 C31 107.4(5) . . ?
C28 C27 C32 126.9(6) . . ?
C32 C27 Dy1 126.2(4) . . ?
F15 C87 C86 121.2(5) . . ?
F15 C87 C88 119.6(5) . . ?
C88 C87 C86 119.2(5) . . ?
C6 C10 Dy2 74.7(3) . . ?
C6 C10 C9 106.5(4) . . ?
C6 C10 C23 131.5(5) . . ?
C9 C10 Dy2 72.0(3) . . ?
C9 C10 C23 119.5(5) . . ?
C23 C10 Dy2 131.9(4) . . ?
C27 C31 Dy1 74.0(3) . . ?
C27 C31 C36 124.4(5) . . ?
C30 C31 Dy1 73.6(3) . . ?
C30 C31 C27 106.7(5) . . ?
C30 C31 C36 128.3(5) . . ?
C36 C31 Dy1 124.6(4) . . ?
C41 C40 Dy2 72.9(3) . . ?
C41 C40 C51 127.0(5) . . ?
C41 C40 C39 105.6(5) . . ?
C51 C40 Dy2 130.3(3) . . ?
C39 C40 Dy2 74.3(3) . . ?
C39 C40 C51 125.4(5) . . ?
Dy1 C5 H5 113.3 . . ?
C1 C5 Dy1 78.7(3) . . ?
C1 C5 H5 124.8 . . ?
C4 C5 Dy1 75.1(3) . . ?
C4 C5 C1 110.3(5) . . ?
C4 C5 H5 124.8 . . ?
C86 C85 B3 118.3(4) . . ?
C90 C85 C86 113.7(5) . . ?
C90 C85 B3 127.6(5) . . ?
C3 C2 Dy1 71.0(3) . . ?
C3 C2 C1 105.6(5) . . ?
C3 C2 C11 123.6(5) . . ?
C1 C2 Dy1 72.6(3) . . ?
C1 C2 C11 129.8(5) . . ?
C11 C2 Dy1 129.8(4) . . ?
C3 C4 Dy1 75.9(3) . . ?
C3 C4 C15 128.7(5) . . ?
C5 C4 Dy1 73.2(3) . . ?
C5 C4 C3 106.5(5) . . ?
C5 C4 C15 124.8(5) . . ?
C15 C4 Dy1 114.6(3) . . ?
C31 C30 Dy1 74.9(3) . . ?
C31 C30 C35 125.5(5) . . ?
C29 C30 Dy1 75.0(3) . . ?
C29 C30 C31 109.2(5) . . ?
C29 C30 C35 125.3(5) . . ?
C35 C30 Dy1 118.9(4) . . ?
F2 C74 C75 121.0(5) . . ?
F2 C74 C73 119.4(5) . . ?
C73 C74 C75 119.7(5) . . ?
F14 C86 C87 115.6(5) . . ?
F14 C86 C85 119.6(4) . . ?
C87 C86 C85 124.7(5) . . ?
F6 C79 C80 120.0(5) . . ?
F6 C79 C84 121.2(5) . . ?
C80 C79 C84 118.7(5) . . ?
F18 C96 C91 121.9(5) . . ?
F18 C96 C95 114.7(5) . . ?
C95 C96 C91 123.3(5) . . ?
C37 C38 Dy2 73.8(3) . . ?
C37 C38 C47 128.5(5) . . ?
C39 C38 Dy2 71.8(3) . . ?
C39 C38 C37 106.2(4) . . ?
C39 C38 C47 123.7(5) . . ?
C47 C38 Dy2 130.5(3) . . ?
C27 C28 Dy1 73.8(3) . . ?
C27 C28 C33 126.8(6) . . ?
C29 C28 Dy1 73.9(3) . . ?
C29 C28 C27 108.5(5) . . ?
C29 C28 C33 124.5(6) . . ?
C33 C28 Dy1 122.9(4) . . ?
C8 C19 C21 111.9(4) . . ?
C20 C19 C8 105.8(4) . . ?
C20 C19 C21 107.6(5) . . ?
C22 C19 C8 112.4(4) . . ?
C22 C19 C21 110.4(5) . . ?
C22 C19 C20 108.5(5) . . ?
F13 C90 C85 121.3(5) . . ?
F13 C90 C89 115.9(5) . . ?
C85 C90 C89 122.7(5) . . ?
C40 C51 C54 110.8(5) . . ?
C40 C51 C53 106.8(4) . . ?
C40 C51 C52 111.8(5) . . ?
C54 C51 C53 108.4(5) . . ?
C54 C51 C52 110.0(5) . . ?
C52 C51 C53 108.9(5) . . ?
C46 C59 C61 111.2(4) . . ?
C46 C59 C62 109.7(4) . . ?
C61 C59 C62 109.0(5) . . ?
C60 C59 C46 110.3(5) . . ?
C60 C59 C61 107.7(5) . . ?
C60 C59 C62 108.9(5) . . ?
C64 C65 Dy3 74.1(3) . . ?
C64 C65 C66 108.2(5) . . ?
C64 C65 C70 127.0(6) . . ?
C66 C65 Dy3 74.4(3) . . ?
C66 C65 C70 124.6(6) . . ?
C70 C65 Dy3 121.9(4) . . ?
F1 C73 C74 120.7(5) . . ?
F1 C73 C78 121.1(5) . . ?
C78 C73 C74 118.2(5) . . ?
C4 C15 C17 110.9(5) . . ?
C4 C15 C16 108.6(4) . . ?
C4 C15 C18 109.4(4) . . ?
C17 C15 C16 109.0(5) . . ?
C17 C15 C18 109.7(5) . . ?
C18 C15 C16 109.2(5) . . ?
Dy2 C39 H39 114.2 . . ?
C40 C39 Dy2 75.2(3) . . ?
C40 C39 C38 110.8(5) . . ?
C40 C39 H39 124.6 . . ?
C38 C39 Dy2 77.9(3) . . ?
C38 C39 H39 124.6 . . ?
C96 C91 C92 114.0(5) . . ?
C96 C91 B3 127.5(5) . . ?
C92 C91 B3 118.3(5) . . ?
F5 C78 C77 121.5(4) . . ?
F5 C78 C73 118.8(5) . . ?
C77 C78 C73 119.8(5) . . ?
C19 C21 H21A 109.5 . . ?
C19 C21 H21B 109.5 . . ?
C19 C21 H21C 109.5 . . ?
H21A C21 H21B 109.5 . . ?
H21A C21 H21C 109.5 . . ?
H21B C21 H21C 109.5 . . ?
C59 C61 H61A 109.5 . . ?
C59 C61 H61B 109.5 . . ?
C59 C61 H61C 109.5 . . ?
H61A C61 H61B 109.5 . . ?
H61A C61 H61C 109.5 . . ?
H61B C61 H61C 109.5 . . ?
F17 C95 C96 120.6(6) . . ?
F17 C95 C94 119.0(5) . . ?
C94 C95 C96 120.4(5) . . ?
F12 C89 C90 119.3(6) . . ?
F12 C89 C88 119.8(5) . . ?
C88 C89 C90 120.9(5) . . ?
C63 C67 Dy3 73.3(3) . . ?
C63 C67 C66 107.4(5) . . ?
C63 C67 C72 128.9(5) . . ?
C66 C67 Dy3 73.3(3) . . ?
C66 C67 C72 123.7(6) . . ?
C72 C67 Dy3 119.7(4) . . ?
F11 C88 C87 120.9(6) . . ?
F11 C88 C89 120.3(6) . . ?
C89 C88 C87 118.8(5) . . ?
F19 C92 C91 119.3(5) . . ?
F19 C92 C93 116.4(5) . . ?
C93 C92 C91 124.3(5) . . ?
C45 C44 Dy3 73.7(3) . . ?
C45 C44 C55 128.3(5) . . ?
C43 C44 Dy3 73.3(3) . . ?
C43 C44 C45 106.5(5) . . ?
C43 C44 C55 125.1(5) . . ?
C55 C44 Dy3 120.8(4) . . ?
C30 C29 Dy1 73.8(3) . . ?
C30 C29 C28 108.1(5) . . ?
C30 C29 C34 124.9(6) . . ?
C28 C29 Dy1 75.0(3) . . ?
C28 C29 C34 126.3(6) . . ?
C34 C29 Dy1 124.5(4) . . ?
C65 C64 Dy3 74.5(3) . . ?
C65 C64 C63 107.8(5) . . ?
C65 C64 C69 128.0(5) . . ?
C63 C64 Dy3 74.2(3) . . ?
C63 C64 C69 123.5(5) . . ?
C69 C64 Dy3 124.5(4) . . ?
F10 C84 C83 121.6(5) . . ?
F10 C84 C79 118.9(5) . . ?
C83 C84 C79 119.5(5) . . ?
C67 C63 Dy3 75.5(3) . . ?
C67 C63 C64 108.4(5) . . ?
C67 C63 C68 127.5(5) . . ?
C64 C63 Dy3 74.0(3) . . ?
C64 C63 C68 123.4(5) . . ?
C68 C63 Dy3 124.2(4) . . ?
C63 C68 H68A 109.5 . . ?
C63 C68 H68B 109.5 . . ?
C63 C68 H68C 109.5 . . ?
H68A C68 H68B 109.5 . . ?
H68A C68 H68C 109.5 . . ?
H68B C68 H68C 109.5 . . ?
C2 C11 C13 113.8(5) . . ?
C2 C11 C14 109.8(5) . . ?
C2 C11 C12 109.2(5) . . ?
C13 C11 C12 108.5(5) . . ?
C14 C11 C13 107.2(5) . . ?
C14 C11 C12 108.2(5) . . ?
C11 C13 H13A 109.5 . . ?
C11 C13 H13B 109.5 . . ?
C11 C13 H13C 109.5 . . ?
H13A C13 H13B 109.5 . . ?
H13A C13 H13C 109.5 . . ?
H13B C13 H13C 109.5 . . ?
H50A C50 H50B 109.5 . . ?
H50A C50 H50C 109.5 . . ?
H50B C50 H50C 109.5 . . ?
C47 C50 H50A 109.5 . . ?
C47 C50 H50B 109.5 . . ?
C47 C50 H50C 109.5 . . ?
C15 C17 H17A 109.5 . . ?
C15 C17 H17B 109.5 . . ?
C15 C17 H17C 109.5 . . ?
H17A C17 H17B 109.5 . . ?
H17A C17 H17C 109.5 . . ?
H17B C17 H17C 109.5 . . ?
C15 C16 H16A 109.5 . . ?
C15 C16 H16B 109.5 . . ?
C15 C16 H16C 109.5 . . ?
H16A C16 H16B 109.5 . . ?
H16A C16 H16C 109.5 . . ?
H16B C16 H16C 109.5 . . ?
F16 C94 C95 121.5(5) . . ?
F16 C94 C93 120.1(6) . . ?
C95 C94 C93 118.4(5) . . ?
C30 C35 H35A 109.5 . . ?
C30 C35 H35B 109.5 . . ?
C30 C35 H35C 109.5 . . ?
H35A C35 H35B 109.5 . . ?
H35A C35 H35C 109.5 . . ?
H35B C35 H35C 109.5 . . ?
C50 C47 C38 109.6(4) . . ?
C50 C47 C48 107.3(5) . . ?
C48 C47 C38 109.6(5) . . ?
C49 C47 C38 113.9(4) . . ?
C49 C47 C50 109.3(5) . . ?
C49 C47 C48 107.0(5) . . ?
C11 C14 H14A 109.5 . . ?
C11 C14 H14B 109.5 . . ?
C11 C14 H14C 109.5 . . ?
H14A C14 H14B 109.5 . . ?
H14A C14 H14C 109.5 . . ?
H14B C14 H14C 109.5 . . ?
C65 C66 Dy3 74.1(3) . . ?
C65 C66 C67 108.2(5) . . ?
C65 C66 C71 126.3(6) . . ?
C67 C66 Dy3 75.0(3) . . ?
C67 C66 C71 124.9(6) . . ?
C71 C66 Dy3 123.9(4) . . ?
C67 C72 H72A 109.5 . . ?
C67 C72 H72B 109.5 . . ?
C67 C72 H72C 109.5 . . ?
H72A C72 H72B 109.5 . . ?
H72A C72 H72C 109.5 . . ?
H72B C72 H72C 109.5 . . ?
F20 C93 C92 120.7(5) . . ?
F20 C93 C94 119.8(5) . . ?
C92 C93 C94 119.5(6) . . ?
C59 C62 H62A 109.5 . . ?
C59 C62 H62B 109.5 . . ?
C59 C62 H62C 109.5 . . ?
H62A C62 H62B 109.5 . . ?
H62A C62 H62C 109.5 . . ?
H62B C62 H62C 109.5 . . ?
C10 C23 C25 108.0(5) . . ?
C24 C23 C10 111.1(5) . . ?
C24 C23 C25 107.0(5) . . ?
C24 C23 C26 107.8(6) . . ?
C26 C23 C10 116.7(5) . . ?
C26 C23 C25 105.7(6) . . ?
C47 C48 H48A 109.5 . . ?
C47 C48 H48B 109.5 . . ?
C47 C48 H48C 109.5 . . ?
H48A C48 H48B 109.5 . . ?
H48A C48 H48C 109.5 . . ?
H48B C48 H48C 109.5 . . ?
C31 C36 H36A 109.5 . . ?
C31 C36 H36B 109.5 . . ?
C31 C36 H36C 109.5 . . ?
H36A C36 H36B 109.5 . . ?
H36A C36 H36C 109.5 . . ?
H36B C36 H36C 109.5 . . ?
C59 C60 H60A 109.5 . . ?
C59 C60 H60B 109.5 . . ?
C59 C60 H60C 109.5 . . ?
H60A C60 H60B 109.5 . . ?
H60A C60 H60C 109.5 . . ?
H60B C60 H60C 109.5 . . ?
C56 C55 C44 105.7(6) . . ?
C57 C55 C44 110.8(6) . . ?
C57 C55 C56 110.3(7) . . ?
C57 C55 C58 111.4(7) . . ?
C58 C55 C44 109.2(6) . . ?
C58 C55 C56 109.3(7) . . ?
C27 C32 H32A 109.5 . . ?
C27 C32 H32B 109.5 . . ?
C27 C32 H32C 109.5 . . ?
H32A C32 H32B 109.5 . . ?
H32A C32 H32C 109.5 . . ?
H32B C32 H32C 109.5 . . ?
C51 C54 H54A 109.5 . . ?
C51 C54 H54B 109.5 . . ?
C51 C54 H54C 109.5 . . ?
H54A C54 H54B 109.5 . . ?
H54A C54 H54C 109.5 . . ?
H54B C54 H54C 109.5 . . ?
C19 C20 H20A 109.5 . . ?
C19 C20 H20B 109.5 . . ?
C19 C20 H20C 109.5 . . ?
H20A C20 H20B 109.5 . . ?
H20A C20 H20C 109.5 . . ?
H20B C20 H20C 109.5 . . ?
C51 C53 H53A 109.5 . . ?
C51 C53 H53B 109.5 . . ?
C51 C53 H53C 109.5 . . ?
H53A C53 H53B 109.5 . . ?
H53A C53 H53C 109.5 . . ?
H53B C53 H53C 109.5 . . ?
C65 C70 H70A 109.5 . . ?
C65 C70 H70B 109.5 . . ?
C65 C70 H70C 109.5 . . ?
H70A C70 H70B 109.5 . . ?
H70A C70 H70C 109.5 . . ?
H70B C70 H70C 109.5 . . ?
C15 C18 H18A 109.5 . . ?
C15 C18 H18B 109.5 . . ?
C15 C18 H18C 109.5 . . ?
H18A C18 H18B 109.5 . . ?
H18A C18 H18C 109.5 . . ?
H18B C18 H18C 109.5 . . ?
C76 B3 C82 102.1(4) . . ?
C76 B3 C85 113.9(4) . . ?
C76 B3 C91 113.7(4) . . ?
C85 B3 C82 112.4(4) . . ?
C91 B3 C82 113.9(4) . . ?
C91 B3 C85 101.4(4) . . ?
C64 C69 H69A 109.5 . . ?
C64 C69 H69B 109.5 . . ?
C64 C69 H69C 109.5 . . ?
H69A C69 H69B 109.5 . . ?
H69A C69 H69C 109.5 . . ?
H69B C69 H69C 109.5 . . ?
C11 C12 H12A 109.5 . . ?
C11 C12 H12B 109.5 . . ?
C11 C12 H12C 109.5 . . ?
H12A C12 H12B 109.5 . . ?
H12A C12 H12C 109.5 . . ?
H12B C12 H12C 109.5 . . ?
C47 C49 H49A 109.5 . . ?
C47 C49 H49B 109.5 . . ?
C47 C49 H49C 109.5 . . ?
H49A C49 H49B 109.5 . . ?
H49A C49 H49C 109.5 . . ?
H49B C49 H49C 109.5 . . ?
C66 C71 H71A 109.5 . . ?
C66 C71 H71B 109.5 . . ?
C66 C71 H71C 109.5 . . ?
H71A C71 H71B 109.5 . . ?
H71A C71 H71C 109.5 . . ?
H71B C71 H71C 109.5 . . ?
Dy2 B2 H2A 36(2) . . ?
Dy2 B2 H2B 142(3) . . ?
Dy2 B2 H2C 85(4) . . ?
Dy2 B2 H2D 90(5) . . ?
Dy3 B2 Dy2 119.2(2) . . ?
Dy3 B2 H2A 108(2) . . ?
Dy3 B2 H2B 60(3) . . ?
Dy3 B2 H2C 55(4) . . ?
Dy3 B2 H2D 144(5) . . ?
H2A B2 H2B 106(4) . . ?
H2A B2 H2C 106(5) . . ?
H2A B2 H2D 109(5) . . ?
H2B B2 H2C 114(5) . . ?
H2B B2 H2D 111(6) . . ?
H2C B2 H2D 112(6) . . ?
C28 C33 H33A 109.5 . . ?
C28 C33 H33B 109.5 . . ?
C28 C33 H33C 109.5 . . ?
H33A C33 H33B 109.5 . . ?
H33A C33 H33C 109.5 . . ?
H33B C33 H33C 109.5 . . ?
C51 C52 H52A 109.5 . . ?
C51 C52 H52B 109.5 . . ?
C51 C52 H52C 109.5 . . ?
H52A C52 H52B 109.5 . . ?
H52A C52 H52C 109.5 . . ?
H52B C52 H52C 109.5 . . ?
C19 C22 H22A 109.5 . . ?
C19 C22 H22B 109.5 . . ?
C19 C22 H22C 109.5 . . ?
H22A C22 H22B 109.5 . . ?
H22A C22 H22C 109.5 . . ?
H22B C22 H22C 109.5 . . ?
Dy2 B1 H1A 88(3) . . ?
Dy2 B1 H1B 39(3) . . ?
Dy2 B1 H1C 137(3) . . ?
Dy2 B1 H1D 89(5) . . ?
Dy1 B1 Dy2 118.8(2) . . ?
Dy1 B1 H1A 56(3) . . ?
Dy1 B1 H1B 109(3) . . ?
Dy1 B1 H1C 50(3) . . ?
Dy1 B1 H1D 144(5) . . ?
H1A B1 H1B 114(4) . . ?
H1A B1 H1C 105(4) . . ?
H1A B1 H1D 106(5) . . ?
H1B B1 H1C 100(4) . . ?
H1B B1 H1D 107(5) . . ?
H1C B1 H1D 124(5) . . ?
C29 C34 H34A 109.5 . . ?
C29 C34 H34B 109.5 . . ?
C29 C34 H34C 109.5 . . ?
H34A C34 H34B 109.5 . . ?
H34A C34 H34C 109.5 . . ?
H34B C34 H34C 109.5 . . ?
C23 C24 H24A 109.5 . . ?
C23 C24 H24B 109.5 . . ?
C23 C24 H24C 109.5 . . ?
H24A C24 H24B 109.5 . . ?
H24A C24 H24C 109.5 . . ?
H24B C24 H24C 109.5 . . ?
C23 C25 H25A 109.5 . . ?
C23 C25 H25B 109.5 . . ?
C23 C25 H25C 109.5 . . ?
H25A C25 H25B 109.5 . . ?
H25A C25 H25C 109.5 . . ?
H25B C25 H25C 109.5 . . ?
C23 C26 H26A 109.5 . . ?
C23 C26 H26B 109.5 . . ?
C23 C26 H26C 109.5 . . ?
H26A C26 H26B 109.5 . . ?
H26A C26 H26C 109.5 . . ?
H26B C26 H26C 109.5 . . ?
C55 C56 H56A 109.5 . . ?
C55 C56 H56B 109.5 . . ?
C55 C56 H56C 109.5 . . ?
H56A C56 H56B 109.5 . . ?
H56A C56 H56C 109.5 . . ?
H56B C56 H56C 109.5 . . ?
H10A C100 H10B 106.0 . . ?
C99 C100 H10A 105.3 . . ?
C99 C100 H10B 105.3 . . ?
C101 C100 H10A 105.3 . . ?
C101 C100 H10B 105.3 . . ?
C101 C100 C99 127.8(9) . . ?
H97A C97 H97B 109.5 . . ?
H97A C97 H97C 109.5 . . ?
H97B C97 H97C 109.5 . . ?
C98 C97 H97A 109.5 . . ?
C98 C97 H97B 109.5 . . ?
C98 C97 H97C 109.5 . . ?
C55 C57 H57A 109.5 . . ?
C55 C57 H57B 109.5 . . ?
C55 C57 H57C 109.5 . . ?
H57A C57 H57B 109.5 . . ?
H57A C57 H57C 109.5 . . ?
H57B C57 H57C 109.5 . . ?
C55 C58 H58A 109.5 . . ?
C55 C58 H58B 109.5 . . ?
C55 C58 H58C 109.5 . . ?
H58A C58 H58B 109.5 . . ?
H58A C58 H58C 109.5 . . ?
H58B C58 H58C 109.5 . . ?
C97 C98 H98A 105.8 . . ?
C97 C98 H98B 105.8 . . ?
H98A C98 H98B 106.2 . . ?
C99 C98 C97 126.0(11) . . ?
C99 C98 H98A 105.8 . . ?
C99 C98 H98B 105.8 . . ?
H10C C102 H10D 109.5 . . ?
H10C C102 H10E 109.5 . . ?
H10D C102 H10E 109.5 . . ?
C101 C102 H10C 109.5 . . ?
C101 C102 H10D 109.5 . . ?
C101 C102 H10E 109.5 . . ?
C100 C99 H99A 105.5 . . ?
C100 C99 H99B 105.5 . . ?
C98 C99 C100 127.3(11) . . ?
C98 C99 H99A 105.5 . . ?
C98 C99 H99B 105.5 . . ?
H99A C99 H99B 106.1 . . ?
C100 C101 H10F 105.4 . . ?
C100 C101 H10G 105.4 . . ?
C102 C101 C100 127.5(12) . . ?
C102 C101 H10F 105.4 . . ?
C102 C101 H10G 105.4 . . ?
H10F C101 H10G 106.0 . . ?

loop_
_geom_bond_atom_site_label_1
_geom_bond_atom_site_label_2
_geom_bond_distance
_geom_bond_site_symmetry_2
_geom_bond_publ_flag
Dy2 C6 2.723(5) . ?
Dy2 C41 2.645(5) . ?
Dy2 C37 2.730(5) . ?
Dy2 C9 2.659(5) . ?
Dy2 C7 2.626(5) . ?
Dy2 C8 2.686(5) . ?
Dy2 C10 2.726(5) . ?
Dy2 C40 2.691(5) . ?
Dy2 C38 2.757(5) . ?
Dy2 C39 2.680(5) . ?
Dy2 B2 2.951(6) . ?
Dy2 B1 2.980(6) . ?
Dy2 H2A 2.13(5) . ?
Dy2 H1B 2.19(6) . ?
Dy1 C3 2.629(5) . ?
Dy1 C1 2.672(5) . ?
Dy1 C27 2.606(5) . ?
Dy1 C31 2.606(5) . ?
Dy1 C5 2.562(5) . ?
Dy1 C2 2.719(5) . ?
Dy1 C4 2.587(5) . ?
Dy1 C30 2.590(5) . ?
Dy1 C28 2.620(5) . ?
Dy1 C29 2.605(5) . ?
Dy1 B1 2.688(7) . ?
Dy1 H1A 2.24(6) . ?
Dy1 H1C 2.15(6) . ?
Dy3 C45 2.613(5) . ?
Dy3 C43 2.598(5) . ?
Dy3 C42 2.639(5) . ?
Dy3 C46 2.668(5) . ?
Dy3 C65 2.606(5) . ?
Dy3 C67 2.630(5) . ?
Dy3 C44 2.630(5) . ?
Dy3 C64 2.601(5) . ?
Dy3 C63 2.603(5) . ?
Dy3 C66 2.609(6) . ?
Dy3 B2 2.691(6) . ?
Dy3 H2B 2.34(6) . ?
Dy3 H2C 2.26(8) . ?
F4 C77 1.359(6) . ?
F8 C81 1.349(6) . ?
F14 C86 1.346(6) . ?
F18 C96 1.348(7) . ?
F9 C83 1.349(6) . ?
F5 C78 1.348(6) . ?
F13 C90 1.349(6) . ?
F3 C75 1.354(6) . ?
F7 C80 1.351(6) . ?
F19 C92 1.343(6) . ?
F15 C87 1.341(7) . ?
F10 C84 1.349(7) . ?
F20 C93 1.348(7) . ?
F2 C74 1.351(6) . ?
F1 C73 1.336(6) . ?
F17 C95 1.349(7) . ?
F6 C79 1.345(7) . ?
F12 C89 1.353(7) . ?
F11 C88 1.344(6) . ?
F16 C94 1.341(7) . ?
C81 C82 1.391(7) . ?
C81 C80 1.382(8) . ?
C6 C7 1.426(7) . ?
C6 C1 1.482(7) . ?
C6 C10 1.425(7) . ?
C76 C77 1.386(7) . ?
C76 C75 1.380(7) . ?
C76 B3 1.656(7) . ?
C82 C83 1.390(7) . ?
C82 B3 1.664(7) . ?
C41 H41 0.9500 . ?
C41 C37 1.427(7) . ?
C41 C40 1.411(7) . ?
C37 C42 1.485(8) . ?
C37 C38 1.435(7) . ?
C3 H3 0.9500 . ?
C3 C2 1.433(7) . ?
C3 C4 1.414(7) . ?
C80 C79 1.378(8) . ?
C77 C78 1.371(7) . ?
C45 H45 0.9500 . ?
C45 C46 1.423(7) . ?
C45 C44 1.415(8) . ?
C75 C74 1.381(8) . ?
C9 H9 0.9500 . ?
C9 C8 1.399(7) . ?
C9 C10 1.435(7) . ?
C43 H43 0.9500 . ?
C43 C42 1.415(8) . ?
C43 C44 1.391(8) . ?
C42 C46 1.445(7) . ?
C7 H7 0.9500 . ?
C7 C8 1.419(7) . ?
C46 C59 1.533(7) . ?
C8 C19 1.535(7) . ?
C83 C84 1.371(8) . ?
C1 C5 1.409(8) . ?
C1 C2 1.449(8) . ?
C27 C31 1.438(8) . ?
C27 C28 1.414(9) . ?
C27 C32 1.512(8) . ?
C87 C86 1.374(8) . ?
C87 C88 1.373(9) . ?
C10 C23 1.543(7) . ?
C31 C30 1.411(8) . ?
C31 C36 1.497(8) . ?
C40 C51 1.525(7) . ?
C40 C39 1.414(7) . ?
C5 H5 0.9500 . ?
C5 C4 1.405(8) . ?
C85 C86 1.394(7) . ?
C85 C90 1.386(8) . ?
C85 B3 1.663(7) . ?
C2 C11 1.526(7) . ?
C4 C15 1.518(7) . ?
C30 C29 1.399(8) . ?
C30 C35 1.519(8) . ?
C74 C73 1.380(8) . ?
C79 C84 1.383(9) . ?
C96 C91 1.381(8) . ?
C96 C95 1.379(8) . ?
C38 C39 1.425(8) . ?
C38 C47 1.549(7) . ?
C28 C29 1.401(9) . ?
C28 C33 1.512(8) . ?
C19 C21 1.537(8) . ?
C19 C20 1.530(7) . ?
C19 C22 1.510(8) . ?
C90 C89 1.388(8) . ?
C51 C54 1.529(8) . ?
C51 C53 1.547(7) . ?
C51 C52 1.538(8) . ?
C59 C61 1.535(8) . ?
C59 C62 1.538(8) . ?
C59 C60 1.526(8) . ?
C65 C64 1.411(9) . ?
C65 C66 1.413(9) . ?
C65 C70 1.502(8) . ?
C73 C78 1.378(8) . ?
C15 C17 1.522(8) . ?
C15 C16 1.535(8) . ?
C15 C18 1.533(8) . ?
C39 H39 0.9500 . ?
C91 C92 1.390(8) . ?
C91 B3 1.658(7) . ?
C21 H21A 0.9800 . ?
C21 H21B 0.9800 . ?
C21 H21C 0.9800 . ?
C61 H61A 0.9800 . ?
C61 H61B 0.9800 . ?
C61 H61C 0.9800 . ?
C95 C94 1.375(9) . ?
C89 C88 1.363(9) . ?
C67 C63 1.408(8) . ?
C67 C66 1.432(8) . ?
C67 C72 1.507(8) . ?
C92 C93 1.372(8) . ?
C44 C55 1.536(8) . ?
C29 C34 1.508(8) . ?
C64 C63 1.428(7) . ?
C64 C69 1.502(8) . ?
C63 C68 1.511(8) . ?
C68 H68A 0.9800 . ?
C68 H68B 0.9800 . ?
C68 H68C 0.9800 . ?
C11 C13 1.535(8) . ?
C11 C14 1.528(8) . ?
C11 C12 1.545(8) . ?
C13 H13A 0.9800 . ?
C13 H13B 0.9800 . ?
C13 H13C 0.9800 . ?
C50 H50A 0.9800 . ?
C50 H50B 0.9800 . ?
C50 H50C 0.9800 . ?
C50 C47 1.524(8) . ?
C17 H17A 0.9800 . ?
C17 H17B 0.9800 . ?
C17 H17C 0.9800 . ?
C16 H16A 0.9800 . ?
C16 H16B 0.9800 . ?
C16 H16C 0.9800 . ?
C94 C93 1.377(9) . ?
C35 H35A 0.9800 . ?
C35 H35B 0.9800 . ?
C35 H35C 0.9800 . ?
C47 C48 1.545(8) . ?
C47 C49 1.518(8) . ?
C14 H14A 0.9800 . ?
C14 H14B 0.9800 . ?
C14 H14C 0.9800 . ?
C66 C71 1.504(9) . ?
C72 H72A 0.9800 . ?
C72 H72B 0.9800 . ?
C72 H72C 0.9800 . ?
C62 H62A 0.9800 . ?
C62 H62B 0.9800 . ?
C62 H62C 0.9800 . ?
C23 C24 1.520(9) . ?
C23 C25 1.545(9) . ?
C23 C26 1.522(9) . ?
C48 H48A 0.9800 . ?
C48 H48B 0.9800 . ?
C48 H48C 0.9800 . ?
C36 H36A 0.9800 . ?
C36 H36B 0.9800 . ?
C36 H36C 0.9800 . ?
C60 H60A 0.9800 . ?
C60 H60B 0.9800 . ?
C60 H60C 0.9800 . ?
C55 C56 1.534(11) . ?
C55 C57 1.459(10) . ?
C55 C58 1.498(11) . ?
C32 H32A 0.9800 . ?
C32 H32B 0.9800 . ?
C32 H32C 0.9800 . ?
C54 H54A 0.9800 . ?
C54 H54B 0.9800 . ?
C54 H54C 0.9800 . ?
C20 H20A 0.9800 . ?
C20 H20B 0.9800 . ?
C20 H20C 0.9800 . ?
C53 H53A 0.9800 . ?
C53 H53B 0.9800 . ?
C53 H53C 0.9800 . ?
C70 H70A 0.9800 . ?
C70 H70B 0.9800 . ?
C70 H70C 0.9800 . ?
C18 H18A 0.9800 . ?
C18 H18B 0.9800 . ?
C18 H18C 0.9800 . ?
C69 H69A 0.9800 . ?
C69 H69B 0.9800 . ?
C69 H69C 0.9800 . ?
C12 H12A 0.9800 . ?
C12 H12B 0.9800 . ?
C12 H12C 0.9800 . ?
C49 H49A 0.9800 . ?
C49 H49B 0.9800 . ?
C49 H49C 0.9800 . ?
C71 H71A 0.9800 . ?
C71 H71B 0.9800 . ?
C71 H71C 0.9800 . ?
B2 H2A 1.17(5) . ?
B2 H2B 1.14(6) . ?
B2 H2C 1.11(8) . ?
B2 H2D 1.10(9) . ?
C33 H33A 0.9800 . ?
C33 H33B 0.9800 . ?
C33 H33C 0.9800 . ?
C52 H52A 0.9800 . ?
C52 H52B 0.9800 . ?
C52 H52C 0.9800 . ?
C22 H22A 0.9800 . ?
C22 H22B 0.9800 . ?
C22 H22C 0.9800 . ?
B1 H1A 1.31(6) . ?
B1 H1B 1.17(6) . ?
B1 H1C 1.15(6) . ?
B1 H1D 1.01(8) . ?
C34 H34A 0.9800 . ?
C34 H34B 0.9800 . ?
C34 H34C 0.9800 . ?
C24 H24A 0.9800 . ?
C24 H24B 0.9800 . ?
C24 H24C 0.9800 . ?
C25 H25A 0.9800 . ?
C25 H25B 0.9800 . ?
C25 H25C 0.9800 . ?
C26 H26A 0.9800 . ?
C26 H26B 0.9800 . ?
C26 H26C 0.9800 . ?
C56 H56A 0.9800 . ?
C56 H56B 0.9800 . ?
C56 H56C 0.9800 . ?
C100 H10A 0.9900 . ?
C100 H10B 0.9900 . ?
C100 C99 1.426(12) . ?
C100 C101 1.420(12) . ?
C97 H97A 0.9800 . ?
C97 H97B 0.9800 . ?
C97 H97C 0.9800 . ?
C97 C98 1.458(14) . ?
C57 H57A 0.9800 . ?
C57 H57B 0.9800 . ?
C57 H57C 0.9800 . ?
C58 H58A 0.9800 . ?
C58 H58B 0.9800 . ?
C58 H58C 0.9800 . ?
C98 H98A 0.9900 . ?
C98 H98B 0.9900 . ?
C98 C99 1.410(14) . ?
C102 H10C 0.9800 . ?
C102 H10D 0.9800 . ?
C102 H10E 0.9800 . ?
C102 C101 1.409(12) . ?
C99 H99A 0.9900 . ?
C99 H99B 0.9900 . ?
C101 H10F 0.9900 . ?
C101 H10G 0.9900 . ?

loop_
_geom_torsion_atom_site_label_1
_geom_torsion_atom_site_label_2
_geom_torsion_atom_site_label_3
_geom_torsion_atom_site_label_4
_geom_torsion
_geom_torsion_site_symmetry_1
_geom_torsion_site_symmetry_2
_geom_torsion_site_symmetry_3
_geom_torsion_site_symmetry_4
_geom_torsion_publ_flag
Dy2 C6 C7 C8 -71.2(4) . . . . ?
Dy2 C6 C1 Dy1 -46.6(6) . . . . ?
Dy2 C6 C1 C5 41.2(7) . . . . ?
Dy2 C6 C1 C2 -144.5(4) . . . . ?
Dy2 C6 C10 C9 65.5(4) . . . . ?
Dy2 C6 C10 C23 -133.0(6) . . . . ?
Dy2 C41 C37 C42 -119.3(5) . . . . ?
Dy2 C41 C37 C38 68.2(3) . . . . ?
Dy2 C41 C40 C51 127.9(5) . . . . ?
Dy2 C41 C40 C39 -67.6(4) . . . . ?
Dy2 C37 C42 Dy3 -49.3(5) . . . . ?
Dy2 C37 C42 C43 41.7(6) . . . . ?
Dy2 C37 C42 C46 -147.8(4) . . . . ?
Dy2 C37 C38 C39 65.0(4) . . . . ?
Dy2 C37 C38 C47 -129.2(5) . . . . ?
Dy2 C9 C8 C7 65.5(3) . . . . ?
Dy2 C9 C8 C19 -130.8(5) . . . . ?
Dy2 C9 C10 C6 -67.4(4) . . . . ?
Dy2 C9 C10 C23 128.5(5) . . . . ?
Dy2 C7 C8 C9 -66.6(4) . . . . ?
Dy2 C7 C8 C19 129.6(5) . . . . ?
Dy2 C8 C19 C21 77.4(6) . . . . ?
Dy2 C8 C19 C20 -165.6(4) . . . . ?
Dy2 C8 C19 C22 -47.4(7) . . . . ?
Dy2 C10 C23 C24 37.2(7) . . . . ?
Dy2 C10 C23 C25 154.2(4) . . . . ?
Dy2 C10 C23 C26 -86.9(7) . . . . ?
Dy2 C40 C51 C54 84.4(6) . . . . ?
Dy2 C40 C51 C53 -157.8(4) . . . . ?
Dy2 C40 C51 C52 -38.8(7) . . . . ?
Dy2 C40 C39 C38 -70.5(4) . . . . ?
Dy2 C38 C39 C40 68.8(4) . . . . ?
Dy2 C38 C47 C50 -144.7(4) . . . . ?
Dy2 C38 C47 C48 97.8(5) . . . . ?
Dy2 C38 C47 C49 -21.9(7) . . . . ?
Dy1 C3 C2 C1 -64.9(3) . . . . ?
Dy1 C3 C2 C11 125.7(5) . . . . ?
Dy1 C3 C4 C5 67.4(3) . . . . ?
Dy1 C3 C4 C15 -110.4(5) . . . . ?
Dy1 C1 C5 C4 -69.3(4) . . . . ?
Dy1 C1 C2 C3 63.8(3) . . . . ?
Dy1 C1 C2 C11 -127.7(6) . . . . ?
Dy1 C27 C31 C30 66.9(4) . . . . ?
Dy1 C27 C31 C36 -121.3(5) . . . . ?
Dy1 C27 C28 C29 -66.2(4) . . . . ?
Dy1 C27 C28 C33 119.3(6) . . . . ?
Dy1 C31 C30 C29 67.7(4) . . . . ?
Dy1 C31 C30 C35 -114.9(5) . . . . ?
Dy1 C5 C4 C3 -69.2(3) . . . . ?
Dy1 C5 C4 C15 108.7(5) . . . . ?
Dy1 C2 C11 C13 -25.9(7) . . . . ?
Dy1 C2 C11 C14 94.2(6) . . . . ?
Dy1 C2 C11 C12 -147.3(4) . . . . ?
Dy1 C4 C15 C17 -100.4(4) . . . . ?
Dy1 C4 C15 C16 139.8(4) . . . . ?
Dy1 C4 C15 C18 20.7(5) . . . . ?
Dy1 C30 C29 C28 67.8(4) . . . . ?
Dy1 C30 C29 C34 -121.1(6) . . . . ?
Dy1 C28 C29 C30 -67.0(4) . . . . ?
Dy1 C28 C29 C34 122.1(6) . . . . ?
Dy3 C45 C46 C42 -66.0(3) . . . . ?
Dy3 C45 C46 C59 118.3(5) . . . . ?
Dy3 C45 C44 C43 66.5(4) . . . . ?
Dy3 C45 C44 C55 -116.7(6) . . . . ?
Dy3 C43 C42 C37 -119.8(5) . . . . ?
Dy3 C43 C42 C46 68.0(3) . . . . ?
Dy3 C43 C44 C45 -66.7(4) . . . . ?
Dy3 C43 C44 C55 116.3(6) . . . . ?
Dy3 C42 C46 C45 65.4(3) . . . . ?
Dy3 C42 C46 C59 -119.2(5) . . . . ?
Dy3 C46 C59 C61 -21.6(6) . . . . ?
Dy3 C46 C59 C62 -142.2(4) . . . . ?
Dy3 C46 C59 C60 97.8(5) . . . . ?
Dy3 C65 C64 C63 67.2(4) . . . . ?
Dy3 C65 C64 C69 -121.9(6) . . . . ?
Dy3 C65 C66 C67 -67.8(4) . . . . ?
Dy3 C65 C66 C71 120.7(6) . . . . ?
Dy3 C67 C63 C64 -67.2(4) . . . . ?
Dy3 C67 C63 C68 122.2(5) . . . . ?
Dy3 C67 C66 C65 67.3(4) . . . . ?
Dy3 C67 C66 C71 -121.1(6) . . . . ?
Dy3 C44 C55 C56 22.0(7) . . . . ?
Dy3 C44 C55 C57 -97.5(7) . . . . ?
Dy3 C44 C55 C58 139.4(6) . . . . ?
Dy3 C64 C63 C67 68.2(4) . . . . ?
Dy3 C64 C63 C68 -120.7(5) . . . . ?
F4 C77 C78 F5 -0.6(7) . . . . ?
F4 C77 C78 C73 179.8(5) . . . . ?
F8 C81 C82 C83 178.5(4) . . . . ?
F8 C81 C82 B3 3.3(8) . . . . ?
F8 C81 C80 F7 1.2(7) . . . . ?
F8 C81 C80 C79 -179.6(4) . . . . ?
F18 C96 C91 C92 -178.0(4) . . . . ?
F18 C96 C91 B3 -4.1(8) . . . . ?
F18 C96 C95 F17 0.7(7) . . . . ?
F18 C96 C95 C94 179.8(5) . . . . ?
F9 C83 C84 F10 -1.1(7) . . . . ?
F9 C83 C84 C79 178.3(4) . . . . ?
F13 C90 C89 F12 -0.3(7) . . . . ?
F13 C90 C89 C88 179.4(5) . . . . ?
F3 C75 C74 F2 3.2(8) . . . . ?
F3 C75 C74 C73 -177.5(5) . . . . ?
F7 C80 C79 F6 -0.7(7) . . . . ?
F7 C80 C79 C84 179.1(4) . . . . ?
F19 C92 C93 F20 2.2(8) . . . . ?
F19 C92 C93 C94 -177.2(5) . . . . ?
F15 C87 C86 F14 0.8(7) . . . . ?
F15 C87 C86 C85 179.6(5) . . . . ?
F15 C87 C88 F11 0.4(8) . . . . ?
F15 C87 C88 C89 -178.9(5) . . . . ?
F2 C74 C73 F1 -0.6(9) . . . . ?
F2 C74 C73 C78 179.8(5) . . . . ?
F1 C73 C78 F5 -0.4(8) . . . . ?
F1 C73 C78 C77 179.2(5) . . . . ?
F17 C95 C94 F16 -1.4(8) . . . . ?
F17 C95 C94 C93 178.3(5) . . . . ?
F6 C79 C84 F10 -0.8(8) . . . . ?
F6 C79 C84 C83 179.8(5) . . . . ?
F12 C89 C88 F11 0.5(8) . . . . ?
F12 C89 C88 C87 179.7(5) . . . . ?
F16 C94 C93 F20 0.0(8) . . . . ?
F16 C94 C93 C92 179.3(5) . . . . ?
C81 C82 C83 F9 -177.1(4) . . . . ?
C81 C82 C83 C84 2.6(7) . . . . ?
C81 C82 B3 C76 104.5(5) . . . . ?
C81 C82 B3 C85 -18.0(7) . . . . ?
C81 C82 B3 C91 -132.5(5) . . . . ?
C81 C80 C79 F6 -179.8(4) . . . . ?
C81 C80 C79 C84 0.0(8) . . . . ?
C6 C7 C8 Dy2 72.2(4) . . . . ?
C6 C7 C8 C9 5.6(6) . . . . ?
C6 C7 C8 C19 -158.2(5) . . . . ?
C6 C1 C5 Dy1 -117.1(5) . . . . ?
C6 C1 C5 C4 173.6(5) . . . . ?
C6 C1 C2 Dy1 121.3(5) . . . . ?
C6 C1 C2 C3 -175.0(5) . . . . ?
C6 C1 C2 C11 -6.5(9) . . . . ?
C6 C10 C23 C24 146.0(6) . . . . ?
C6 C10 C23 C25 -97.0(7) . . . . ?
C6 C10 C23 C26 21.9(10) . . . . ?
C76 C77 C78 F5 179.8(5) . . . . ?
C76 C77 C78 C73 0.1(8) . . . . ?
C76 C75 C74 F2 -178.0(5) . . . . ?
C76 C75 C74 C73 1.4(10) . . . . ?
C82 C81 C80 F7 -177.7(4) . . . . ?
C82 C81 C80 C79 1.4(8) . . . . ?
C82 C83 C84 F10 179.1(5) . . . . ?
C82 C83 C84 C79 -1.5(8) . . . . ?
C41 C37 C42 Dy3 41.2(7) . . . . ?
C41 C37 C42 C43 132.2(5) . . . . ?
C41 C37 C42 C46 -57.3(8) . . . . ?
C41 C37 C38 Dy2 -65.1(3) . . . . ?
C41 C37 C38 C39 -0.1(6) . . . . ?
C41 C37 C38 C47 165.7(5) . . . . ?
C41 C40 C51 C54 -14.5(8) . . . . ?
C41 C40 C51 C53 103.3(6) . . . . ?
C41 C40 C51 C52 -137.7(6) . . . . ?
C41 C40 C39 Dy2 66.7(3) . . . . ?
C41 C40 C39 C38 -3.9(6) . . . . ?
C37 C41 C40 Dy2 71.4(4) . . . . ?
C37 C41 C40 C51 -160.7(5) . . . . ?
C37 C41 C40 C39 3.8(6) . . . . ?
C37 C42 C46 Dy3 122.1(5) . . . . ?
C37 C42 C46 C45 -172.5(5) . . . . ?
C37 C42 C46 C59 2.9(9) . . . . ?
C37 C38 C39 Dy2 -66.3(4) . . . . ?
C37 C38 C39 C40 2.5(6) . . . . ?
C37 C38 C47 C50 -42.6(7) . . . . ?
C37 C38 C47 C48 -160.0(5) . . . . ?
C37 C38 C47 C49 80.2(7) . . . . ?
C3 C2 C11 C13 -118.5(6) . . . . ?
C3 C2 C11 C14 1.6(7) . . . . ?
C3 C2 C11 C12 120.1(6) . . . . ?
C3 C4 C15 C17 -9.1(7) . . . . ?
C3 C4 C15 C16 -128.8(6) . . . . ?
C3 C4 C15 C18 112.1(6) . . . . ?
C80 C81 C82 C83 -2.6(7) . . . . ?
C80 C81 C82 B3 -177.9(5) . . . . ?
C80 C79 C84 F10 179.4(5) . . . . ?
C80 C79 C84 C83 0.0(8) . . . . ?
C77 C76 C75 F3 176.5(5) . . . . ?
C77 C76 C75 C74 -2.3(8) . . . . ?
C77 C76 B3 C82 -68.5(6) . . . . ?
C77 C76 B3 C85 52.9(6) . . . . ?
C77 C76 B3 C91 168.4(4) . . . . ?
C45 C46 C59 C61 -111.6(6) . . . . ?
C45 C46 C59 C62 127.7(6) . . . . ?
C45 C46 C59 C60 7.8(7) . . . . ?
C45 C44 C55 C56 115.1(7) . . . . ?
C45 C44 C55 C57 -4.4(10) . . . . ?
C45 C44 C55 C58 -127.5(8) . . . . ?
C75 C76 C77 F4 -178.1(4) . . . . ?
C75 C76 C77 C78 1.5(8) . . . . ?
C75 C76 B3 C82 106.8(6) . . . . ?
C75 C76 B3 C85 -131.8(5) . . . . ?
C75 C76 B3 C91 -16.4(7) . . . . ?
C75 C74 C73 F1 -179.9(5) . . . . ?
C75 C74 C73 C78 0.5(9) . . . . ?
C9 C8 C19 C21 178.7(5) . . . . ?
C9 C8 C19 C20 -64.4(7) . . . . ?
C9 C8 C19 C22 53.9(7) . . . . ?
C9 C10 C23 C24 -54.5(7) . . . . ?
C9 C10 C23 C25 62.5(7) . . . . ?
C9 C10 C23 C26 -178.6(7) . . . . ?
C43 C42 C46 Dy3 -66.2(3) . . . . ?
C43 C42 C46 C45 -0.8(5) . . . . ?
C43 C42 C46 C59 174.5(5) . . . . ?
C43 C44 C55 C56 -68.6(8) . . . . ?
C43 C44 C55 C57 171.9(7) . . . . ?
C43 C44 C55 C58 48.8(9) . . . . ?
C42 C37 C38 Dy2 122.6(5) . . . . ?
C42 C37 C38 C39 -172.4(5) . . . . ?
C42 C37 C38 C47 -6.6(9) . . . . ?
C42 C43 C44 Dy3 68.9(4) . . . . ?
C42 C43 C44 C45 2.1(6) . . . . ?
C42 C43 C44 C55 -174.9(5) . . . . ?
C42 C46 C59 C61 73.8(7) . . . . ?
C42 C46 C59 C62 -46.8(8) . . . . ?
C42 C46 C59 C60 -166.8(5) . . . . ?
C7 C6 C1 Dy1 42.9(7) . . . . ?
C7 C6 C1 C5 130.8(6) . . . . ?
C7 C6 C1 C2 -54.9(8) . . . . ?
C7 C6 C10 Dy2 -64.0(3) . . . . ?
C7 C6 C10 C9 1.5(6) . . . . ?
C7 C6 C10 C23 163.0(5) . . . . ?
C7 C8 C19 C21 -20.8(7) . . . . ?
C7 C8 C19 C20 96.2(6) . . . . ?
C7 C8 C19 C22 -145.6(6) . . . . ?
C46 C45 C44 Dy3 -69.2(4) . . . . ?
C46 C45 C44 C43 -2.7(6) . . . . ?
C46 C45 C44 C55 174.2(5) . . . . ?
C8 C9 C10 Dy2 69.4(4) . . . . ?
C8 C9 C10 C6 2.0(6) . . . . ?
C8 C9 C10 C23 -162.1(5) . . . . ?
C83 C82 B3 C76 -70.6(5) . . . . ?
C83 C82 B3 C85 167.0(4) . . . . ?
C83 C82 B3 C91 52.4(6) . . . . ?
C1 C6 C7 Dy2 -121.5(5) . . . . ?
C1 C6 C7 C8 167.3(5) . . . . ?
C1 C6 C10 Dy2 124.9(5) . . . . ?
C1 C6 C10 C9 -169.6(5) . . . . ?
C1 C6 C10 C23 -8.1(9) . . . . ?
C1 C5 C4 Dy1 71.7(4) . . . . ?
C1 C5 C4 C3 2.5(6) . . . . ?
C1 C5 C4 C15 -179.6(5) . . . . ?
C1 C2 C11 C13 74.9(7) . . . . ?
C1 C2 C11 C14 -165.0(5) . . . . ?
C1 C2 C11 C12 -46.5(8) . . . . ?
C27 C31 C30 Dy1 -67.2(4) . . . . ?
C27 C31 C30 C29 0.6(6) . . . . ?
C27 C31 C30 C35 177.9(5) . . . . ?
C27 C28 C29 Dy1 66.2(4) . . . . ?
C27 C28 C29 C30 -0.8(6) . . . . ?
C27 C28 C29 C34 -171.7(5) . . . . ?
C10 C6 C7 Dy2 66.8(4) . . . . ?
C10 C6 C7 C8 -4.5(6) . . . . ?
C10 C6 C1 Dy1 -147.3(4) . . . . ?
C10 C6 C1 C5 -59.4(8) . . . . ?
C10 C6 C1 C2 114.9(6) . . . . ?
C10 C9 C8 Dy2 -70.2(4) . . . . ?
C10 C9 C8 C7 -4.7(6) . . . . ?
C10 C9 C8 C19 159.0(5) . . . . ?
C31 C27 C28 Dy1 67.4(4) . . . . ?
C31 C27 C28 C29 1.1(6) . . . . ?
C31 C27 C28 C33 -173.4(5) . . . . ?
C31 C30 C29 Dy1 -67.7(4) . . . . ?
C31 C30 C29 C28 0.1(6) . . . . ?
C31 C30 C29 C34 171.2(5) . . . . ?
C40 C41 C37 Dy2 -70.5(4) . . . . ?
C40 C41 C37 C42 170.2(5) . . . . ?
C40 C41 C37 C38 -2.3(6) . . . . ?
C5 C1 C2 Dy1 -63.6(3) . . . . ?
C5 C1 C2 C3 0.2(6) . . . . ?
C5 C1 C2 C11 168.6(5) . . . . ?
C5 C4 C15 C17 173.5(5) . . . . ?
C5 C4 C15 C16 53.7(7) . . . . ?
C5 C4 C15 C18 -65.4(7) . . . . ?
C85 C90 C89 F12 178.8(5) . . . . ?
C85 C90 C89 C88 -1.4(8) . . . . ?
C2 C3 C4 Dy1 -69.7(4) . . . . ?
C2 C3 C4 C5 -2.4(6) . . . . ?
C2 C3 C4 C15 179.8(5) . . . . ?
C2 C1 C5 Dy1 67.7(4) . . . . ?
C2 C1 C5 C4 -1.6(6) . . . . ?
C4 C3 C2 Dy1 66.3(4) . . . . ?
C4 C3 C2 C1 1.4(6) . . . . ?
C4 C3 C2 C11 -168.0(5) . . . . ?
C74 C73 C78 F5 179.2(5) . . . . ?
C74 C73 C78 C77 -1.2(8) . . . . ?
C86 C87 C88 F11 180.0(5) . . . . ?
C86 C87 C88 C89 0.7(8) . . . . ?
C86 C85 C90 F13 -178.9(4) . . . . ?
C86 C85 C90 C89 1.9(7) . . . . ?
C86 C85 B3 C76 -170.0(4) . . . . ?
C86 C85 B3 C82 -54.5(6) . . . . ?
C86 C85 B3 C91 67.5(5) . . . . ?
C96 C91 C92 F19 176.7(4) . . . . ?
C96 C91 C92 C93 -2.9(8) . . . . ?
C96 C91 B3 C76 133.2(5) . . . . ?
C96 C91 B3 C82 16.7(7) . . . . ?
C96 C91 B3 C85 -104.2(6) . . . . ?
C96 C95 C94 F16 179.5(5) . . . . ?
C96 C95 C94 C93 -0.8(8) . . . . ?
C38 C37 C42 Dy3 -147.8(4) . . . . ?
C38 C37 C42 C43 -56.8(8) . . . . ?
C38 C37 C42 C46 113.6(6) . . . . ?
C28 C27 C31 Dy1 -67.9(4) . . . . ?
C28 C27 C31 C30 -1.0(6) . . . . ?
C28 C27 C31 C36 170.7(5) . . . . ?
C90 C85 C86 F14 177.5(4) . . . . ?
C90 C85 C86 C87 -1.3(8) . . . . ?
C90 C85 B3 C76 18.2(7) . . . . ?
C90 C85 B3 C82 133.7(5) . . . . ?
C90 C85 B3 C91 -104.3(6) . . . . ?
C90 C89 C88 F11 -179.3(5) . . . . ?
C90 C89 C88 C87 -0.1(8) . . . . ?
C51 C40 C39 Dy2 -128.6(5) . . . . ?
C51 C40 C39 C38 160.9(5) . . . . ?
C65 C64 C63 Dy3 -67.4(4) . . . . ?
C65 C64 C63 C67 0.8(6) . . . . ?
C65 C64 C63 C68 171.8(5) . . . . ?
C39 C40 C51 C54 -176.1(5) . . . . ?
C39 C40 C51 C53 -58.2(7) . . . . ?
C39 C40 C51 C52 60.8(7) . . . . ?
C39 C38 C47 C50 121.0(6) . . . . ?
C39 C38 C47 C48 3.5(7) . . . . ?
C39 C38 C47 C49 -116.2(6) . . . . ?
C91 C96 C95 F17 -178.9(5) . . . . ?
C91 C96 C95 C94 0.2(8) . . . . ?
C91 C92 C93 F20 -178.2(5) . . . . ?
C91 C92 C93 C94 2.4(8) . . . . ?
C95 C96 C91 C92 1.5(7) . . . . ?
C95 C96 C91 B3 175.4(5) . . . . ?
C95 C94 C93 F20 -179.8(5) . . . . ?
C95 C94 C93 C92 -0.4(8) . . . . ?
C88 C87 C86 F14 -178.8(5) . . . . ?
C88 C87 C86 C85 0.0(8) . . . . ?
C92 C91 B3 C76 -53.2(6) . . . . ?
C92 C91 B3 C82 -169.6(4) . . . . ?
C92 C91 B3 C85 69.4(6) . . . . ?
C44 C45 C46 Dy3 68.2(4) . . . . ?
C44 C45 C46 C42 2.2(6) . . . . ?
C44 C45 C46 C59 -173.5(5) . . . . ?
C44 C43 C42 Dy3 -68.8(4) . . . . ?
C44 C43 C42 C37 171.4(5) . . . . ?
C44 C43 C42 C46 -0.8(6) . . . . ?
C64 C65 C66 Dy3 67.0(4) . . . . ?
C64 C65 C66 C67 -0.9(6) . . . . ?
C64 C65 C66 C71 -172.4(6) . . . . ?
C63 C67 C66 Dy3 -65.9(4) . . . . ?
C63 C67 C66 C65 1.4(6) . . . . ?
C63 C67 C66 C71 173.0(5) . . . . ?
C35 C30 C29 Dy1 115.0(5) . . . . ?
C35 C30 C29 C28 -177.2(5) . . . . ?
C35 C30 C29 C34 -6.1(9) . . . . ?
C47 C38 C39 Dy2 127.0(5) . . . . ?
C47 C38 C39 C40 -164.2(5) . . . . ?
C66 C65 C64 Dy3 -67.2(4) . . . . ?
C66 C65 C64 C63 0.1(6) . . . . ?
C66 C65 C64 C69 170.9(6) . . . . ?
C66 C67 C63 Dy3 65.9(4) . . . . ?
C66 C67 C63 C64 -1.3(6) . . . . ?
C66 C67 C63 C68 -171.9(5) . . . . ?
C72 C67 C63 Dy3 -115.1(6) . . . . ?
C72 C67 C63 C64 177.7(5) . . . . ?
C72 C67 C63 C68 7.1(9) . . . . ?
C72 C67 C66 Dy3 115.0(5) . . . . ?
C72 C67 C66 C65 -177.7(5) . . . . ?
C72 C67 C66 C71 -6.1(9) . . . . ?
C36 C31 C30 Dy1 121.5(6) . . . . ?
C36 C31 C30 C29 -170.8(5) . . . . ?
C36 C31 C30 C35 6.6(9) . . . . ?
C32 C27 C31 Dy1 123.3(5) . . . . ?
C32 C27 C31 C30 -169.8(5) . . . . ?
C32 C27 C31 C36 1.9(9) . . . . ?
C32 C27 C28 Dy1 -124.2(5) . . . . ?
C32 C27 C28 C29 169.6(5) . . . . ?
C32 C27 C28 C33 -4.9(9) . . . . ?
C70 C65 C64 Dy3 118.3(6) . . . . ?
C70 C65 C64 C63 -174.5(5) . . . . ?
C70 C65 C64 C69 -3.6(10) . . . . ?
C70 C65 C66 Dy3 -118.3(5) . . . . ?
C70 C65 C66 C67 173.8(5) . . . . ?
C70 C65 C66 C71 2.3(9) . . . . ?
B3 C76 C77 F4 -2.3(7) . . . . ?
B3 C76 C77 C78 177.3(5) . . . . ?
B3 C76 C75 F3 1.0(8) . . . . ?
B3 C76 C75 C74 -177.8(5) . . . . ?
B3 C82 C83 F9 -1.4(7) . . . . ?
B3 C82 C83 C84 178.3(5) . . . . ?
B3 C85 C86 F14 4.5(7) . . . . ?
B3 C85 C86 C87 -174.2(5) . . . . ?
B3 C85 C90 F13 -6.8(8) . . . . ?
B3 C85 C90 C89 174.1(5) . . . . ?
B3 C91 C92 F19 2.2(7) . . . . ?
B3 C91 C92 C93 -177.4(5) . . . . ?
C69 C64 C63 Dy3 121.2(6) . . . . ?
C69 C64 C63 C67 -170.5(5) . . . . ?
C69 C64 C63 C68 0.5(9) . . . . ?
C33 C28 C29 Dy1 -119.2(5) . . . . ?
C33 C28 C29 C30 173.9(5) . . . . ?
C33 C28 C29 C34 2.9(9) . . . . ?
C97 C98 C99 C100 46(2) . . . . ?
C99 C100 C101 C102 -176.7(15) . . . . ?
C101 C100 C99 C98 -179.4(15) . . . . ?
